data_4130762
loop_
_publ_author_name
'Meng, Lingkui'
'Fujikawa, Takao'
'Kuwayama, Motonobu'
'Segawa, Yasutomo'
'Itami, Kenichiro'

_publ_section_title
;
 Thiophene-Fused \p-Systems from Diarylacetylenes and Elemental Sulfur.
;
_journal_issue 32
_journal_name_full 'Journal of the American Chemical Society'
_journal_page_first 10351
_journal_page_last 10355
_journal_paper_doi 10.1021/jacs.6b06486
_journal_volume 138
_journal_year 2016
_chemical_formula_sum 'C211 H228 S10'
_chemical_formula_weight 3084.52
_space_group_crystal_system monoclinic
_space_group_IT_number 14
_space_group_name_Hall '-P 2ybc'
_space_group_name_H-M_alt 'P 1 21/c 1'
_symmetry_cell_setting monoclinic
_symmetry_space_group_name_H-M 'P 1 21/c 1'
_atom_sites_solution_hydrogens geom
_audit_creation_method SHELXL-2014/7
_cell_angle_alpha 90
_cell_angle_beta 103.491(2)
_cell_angle_gamma 90
_cell_formula_units_Z 4
_cell_length_a 19.9874(5)
_cell_length_b 27.2493(6)
_cell_length_c 37.9721(9)
_cell_measurement_reflns_used 26499
_cell_measurement_temperature 123(2)
_cell_measurement_theta_max 20.6680
_cell_measurement_theta_min 1.8740
_cell_volume 20110.6(8)
_computing_cell_refinement 'CrysAlisPro 1.171.38.41 (Rigaku OD, 2015)'
_computing_data_collection 'CrysAlisPro 1.171.38.41 (Rigaku OD, 2015)'
_computing_data_reduction 'CrysAlisPro 1.171.38.41 (Rigaku OD, 2015)'
_computing_molecular_graphics 'Yadokari-XG 2009 (Wakita Nemoto et al., 2009)'
_computing_publication_material 'Yadokari-XG 2009 (Wakita,Nemoto et al., 2009)'
_computing_structure_refinement 'SHELXL-2014/7 (Sheldrick, 2014)'
_computing_structure_solution SIR-97
_diffrn_ambient_temperature 123(2)
_diffrn_measured_fraction_theta_full 1.000
_diffrn_measured_fraction_theta_max 1.000
_diffrn_measurement_device_type 'dtrek-CrysAlisPro-abstract goniometer imported rigaku-d*trek images'
_diffrn_measurement_method '\w scans'
_diffrn_radiation_monochromator graphite
_diffrn_radiation_type MoK\a
_diffrn_radiation_wavelength 0.71073
_diffrn_reflns_av_R_equivalents 0.1576
_diffrn_reflns_av_unetI/netI 0.1301
_diffrn_reflns_Laue_measured_fraction_full 1.000
_diffrn_reflns_Laue_measured_fraction_max 1.000
_diffrn_reflns_limit_h_max 23
_diffrn_reflns_limit_h_min -23
_diffrn_reflns_limit_k_max 32
_diffrn_reflns_limit_k_min -32
_diffrn_reflns_limit_l_max 44
_diffrn_reflns_limit_l_min -45
_diffrn_reflns_number 241139
_diffrn_reflns_point_group_measured_fraction_full 1.000
_diffrn_reflns_point_group_measured_fraction_max 1.000
_diffrn_reflns_theta_full 25.000
_diffrn_reflns_theta_max 25.000
_diffrn_reflns_theta_min 1.815
_diffrn_source 'fine-focus sealed X-ray tube'
_exptl_absorpt_coefficient_mu 0.157
_exptl_absorpt_correction_T_max 1.00000
_exptl_absorpt_correction_T_min 0.43975
_exptl_absorpt_correction_type multi-scan
_exptl_absorpt_process_details
;
CrysAlisPro 1.171.38.41 (Rigaku Oxford Diffraction, 2015)
Empirical absorption correction using spherical harmonics,
 implemented in SCALE3 ABSPACK scaling algorithm.
;
_exptl_crystal_colour Colorless
_exptl_crystal_density_diffrn 1.019
_exptl_crystal_description Red
_exptl_crystal_F_000 6616
_exptl_crystal_size_max 0.05
_exptl_crystal_size_mid 0.05
_exptl_crystal_size_min 0.02
_refine_diff_density_max 1.616
_refine_diff_density_min -0.593
_refine_diff_density_rms 0.166
_refine_ls_extinction_method none
_refine_ls_goodness_of_fit_ref 1.552
_refine_ls_matrix_type full
_refine_ls_number_parameters 2254
_refine_ls_number_reflns 35410
_refine_ls_number_restraints 494
_refine_ls_restrained_S_all 1.587
_refine_ls_R_factor_all 0.2783
_refine_ls_R_factor_gt 0.1753
_refine_ls_shift/su_max 0.133
_refine_ls_shift/su_mean 0.005
_refine_ls_structure_factor_coef Fsqd
_refine_ls_weighting_details 'w=1/[\s^2^(Fo^2^)+(0.2000P)^2^] where P=(Fo^2^+2Fc^2^)/3'
_refine_ls_weighting_scheme calc
_refine_ls_wR_factor_gt 0.4409
_refine_ls_wR_factor_ref 0.4905
_reflns_Friedel_coverage 0.000
_reflns_number_gt 17229
_reflns_number_total 35410
_reflns_threshold_expression 'I > 2\s(I)'
_cod_data_source_file ja6b06486_si_007.cif
_cod_data_source_block 2q
_cod_original_sg_symbol_H-M 'P 21/c'
_cod_database_code 4130762
_shelx_shelxl_version_number 2014/7
_shelx_space_group_comment
;
The symmetry employed for this shelxl refinement is uniquely defined
by the following loop, which should always be used as a source of
symmetry information in preference to the above space-group names.
They are only intended as comments.
;
_shelx_estimated_absorpt_t_min 0.992
_shelx_estimated_absorpt_t_max 0.997

loop_
_space_group_symop_operation_xyz
'x, y, z'
'-x, y+1/2, -z+1/2'
'-x, -y, -z'
'x, -y-1/2, z-1/2'

loop_
_atom_site_label
_atom_site_type_symbol
_atom_site_fract_x
_atom_site_fract_y
_atom_site_fract_z
_atom_site_U_iso_or_equiv
_atom_site_adp_type
_atom_site_occupancy
_atom_site_site_symmetry_order
_atom_site_calc_flag
_atom_site_refinement_flags_posn
_atom_site_refinement_flags_adp
_atom_site_refinement_flags_occupancy
_atom_site_disorder_assembly
_atom_site_disorder_group
C1 C 0.4747(4) 0.8745(3) 0.5026(2) 0.045(2) Uani 1 1 d . . . . .
C2 C 0.4777(4) 0.8228(3) 0.5026(2) 0.0356(18) Uani 1 1 d . . . . .
C3 C 0.4469(4) 0.8066(3) 0.46651(19) 0.0353(18) Uani 1 1 d . . . . .
C4 C 0.4249(4) 0.8480(3) 0.4451(2) 0.0385(19) Uani 1 1 d . . . . .
C5 C 0.4429(4) 0.8906(2) 0.4678(2) 0.0395(19) Uani 1 1 d . . . . .
C6 C 0.4116(4) 0.9350(3) 0.4603(3) 0.052(2) Uani 1 1 d . . . . .
C7 C 0.4211(5) 0.9682(3) 0.4917(3) 0.066(3) Uani 1 1 d D . . . .
C8 C 0.4556(5) 0.9509(4) 0.5266(3) 0.067(3) Uani 1 1 d D . . . .
C9 C 0.4801(4) 0.9017(3) 0.5343(3) 0.055(3) Uani 1 1 d . . . . .
C10 C 0.5013(4) 0.8736(4) 0.5666(2) 0.063(3) Uani 1 1 d D . . . .
C11 C 0.5050(4) 0.8215(4) 0.5659(2) 0.056(2) Uani 1 1 d D . . . .
C12 C 0.4858(4) 0.7931(3) 0.5320(2) 0.048(2) Uani 1 1 d . . . . .
C13 C 0.4684(4) 0.7433(3) 0.5247(2) 0.052(2) Uani 1 1 d D . . . .
C14 C 0.4373(4) 0.7272(3) 0.4888(2) 0.049(2) Uani 1 1 d D . . . .
C15 C 0.4203(4) 0.7607(2) 0.4582(2) 0.0345(17) Uani 1 1 d . . . . .
C16 C 0.3745(4) 0.7576(3) 0.4228(2) 0.047(2) Uani 1 1 d D . . . .
C17 C 0.3521(4) 0.7988(3) 0.40180(19) 0.043(2) Uani 1 1 d D . . . .
C18 C 0.3745(4) 0.8483(3) 0.4136(2) 0.047(2) Uani 1 1 d . . . . .
C19 C 0.3495(4) 0.8961(4) 0.4017(2) 0.055(2) Uani 1 1 d D . . . .
C20 C 0.3663(5) 0.9384(3) 0.4246(3) 0.061(3) Uani 1 1 d D . . . .
C21 C 0.4025(7) 1.0154(4) 0.4982(4) 0.027(3) Uani 0.569(4) 1 d D U P A 1
C22 C 0.4155(4) 1.0360(3) 0.5294(2) 0.050(2) Uani 1 1 d D . . . .
S1 S 0.46195(18) 0.99145(12) 0.56454(10) 0.0291(9) Uani 0.569(4) 1 d D . P A 1
C23 C 0.5201(6) 0.8847(5) 0.6047(3) 0.023(3) Uani 0.569(4) 1 d D U P A 1
C24 C 0.5366(4) 0.8517(3) 0.6286(2) 0.048(2) Uani 1 1 d D . . . .
S2 S 0.5261(3) 0.78891(14) 0.60879(12) 0.0356(11) Uani 0.569(4) 1 d D . P A 1
C25 C 0.4693(9) 0.6994(5) 0.5469(4) 0.028(4) Uani 0.569(4) 1 d D U P A 1
C26 C 0.4448(4) 0.6576(3) 0.5300(2) 0.043(2) Uani 1 1 d D . . . .
S3 S 0.4097(3) 0.66521(16) 0.48233(13) 0.0345(12) Uani 0.569(4) 1 d D . P A 1
C27 C 0.3338(10) 0.7194(6) 0.4035(5) 0.042(6) Uani 0.569(4) 1 d D . P A 1
C28 C 0.2898(4) 0.7281(3) 0.3712(2) 0.0411(19) Uani 1 1 d D . . . .
S4 S 0.2905(2) 0.79244(16) 0.36217(12) 0.0318(11) Uani 0.569(4) 1 d D . P A 1
C29 C 0.3033(8) 0.9167(5) 0.3721(4) 0.037(4) Uani 0.569(4) 1 d D . P A 1
C30 C 0.2842(4) 0.9627(3) 0.3697(2) 0.049(2) Uani 1 1 d D . . . .
S5 S 0.3304(2) 0.99518(15) 0.41096(11) 0.0344(11) Uani 0.569(4) 1 d D . P A 1
S6 S 0.3792(3) 1.02808(17) 0.47794(15) 0.0380(13) Uani 0.431(4) 1 d D . P A 2
C31 C 0.4461(8) 0.9973(5) 0.5433(5) 0.028(4) Uani 0.431(4) 1 d D U P A 2
S7 S 0.5182(3) 0.9135(2) 0.60398(13) 0.0400(14) Uani 0.431(4) 1 d D . P A 2
C32 C 0.5274(11) 0.8150(8) 0.6037(4) 0.046(6) Uani 0.431(4) 1 d D . P A 2
S8 S 0.4860(4) 0.7064(2) 0.56305(18) 0.0460(18) Uani 0.431(4) 1 d D . P A 2
C33 C 0.4299(13) 0.6765(6) 0.4958(5) 0.033(6) Uani 0.431(4) 1 d D . P A 2
S9 S 0.3418(4) 0.6972(2) 0.4105(2) 0.0468(19) Uani 0.431(4) 1 d D . P A 2
C34 C 0.3115(11) 0.7753(7) 0.3702(7) 0.067(11) Uani 0.431(4) 1 d D . P A 2
S10 S 0.2839(3) 0.8963(2) 0.35732(15) 0.0486(16) Uani 0.431(4) 1 d D . P A 2
C35 C 0.3238(11) 0.9755(7) 0.4019(5) 0.041(7) Uani 0.431(4) 1 d D U P A 2
C36 C 0.4019(4) 1.0856(3) 0.5422(2) 0.0386(19) Uani 1 1 d . . . . .
C37 C 0.3705(4) 1.1208(3) 0.5183(2) 0.0409(19) Uani 1 1 d . . . . .
H1 H 0.3544 1.1125 0.4935 0.049 Uiso 1 1 calc R U . . .
C38 C 0.3617(4) 1.1687(3) 0.5294(2) 0.044(2) Uani 1 1 d . . . . .
C39 C 0.3850(4) 1.1800(3) 0.5662(2) 0.0379(18) Uani 1 1 d . . . . .
H2 H 0.3784 1.2122 0.5745 0.045 Uiso 1 1 calc R U . . .
C40 C 0.4172(4) 1.1451(3) 0.5908(2) 0.043(2) Uani 1 1 d . . . . .
C41 C 0.4258(4) 1.0974(3) 0.5790(2) 0.043(2) Uani 1 1 d . . . . .
H3 H 0.4476 1.0731 0.5957 0.052 Uiso 1 1 calc R U . . .
C42 C 0.3254(4) 1.2089(3) 0.5035(2) 0.053(2) Uani 1 1 d . . . . .
C43 C 0.2519(5) 1.2178(4) 0.5115(3) 0.082(3) Uani 1 1 d . . . . .
H4 H 0.2574 1.2282 0.5367 0.123 Uiso 1 1 calc R U . . .
H5 H 0.2253 1.1873 0.5074 0.123 Uiso 1 1 calc R U . . .
H6 H 0.2277 1.2433 0.4952 0.123 Uiso 1 1 calc R U . . .
C44 C 0.3675(5) 1.2554(3) 0.5074(2) 0.066(3) Uani 1 1 d . . . . .
H7 H 0.3716 1.2691 0.5317 0.099 Uiso 1 1 calc R U . . .
H8 H 0.3448 1.2793 0.4892 0.099 Uiso 1 1 calc R U . . .
H9 H 0.4134 1.2480 0.5038 0.099 Uiso 1 1 calc R U . . .
C45 C 0.3136(5) 1.1929(4) 0.4629(2) 0.069(3) Uani 1 1 d . . . . .
H10 H 0.2963 1.2209 0.4472 0.103 Uiso 1 1 calc R U . . .
H11 H 0.2799 1.1662 0.4580 0.103 Uiso 1 1 calc R U . . .
H12 H 0.3572 1.1817 0.4581 0.103 Uiso 1 1 calc R U . . .
C46 C 0.4433(5) 1.1589(3) 0.6310(2) 0.054(2) Uani 1 1 d . . . . .
C47 C 0.3807(5) 1.1742(4) 0.6457(2) 0.066(3) Uani 1 1 d . . . . .
H13 H 0.3966 1.1890 0.6697 0.099 Uiso 1 1 calc R U . . .
H14 H 0.3527 1.1453 0.6475 0.099 Uiso 1 1 calc R U . . .
H15 H 0.3531 1.1981 0.6292 0.099 Uiso 1 1 calc R U . . .
C48 C 0.4828(6) 1.1152(4) 0.6535(2) 0.087(3) Uani 1 1 d . . . . .
H16 H 0.5215 1.1055 0.6433 0.131 Uiso 1 1 calc R U . . .
H17 H 0.4515 1.0873 0.6526 0.131 Uiso 1 1 calc R U . . .
H18 H 0.5001 1.1255 0.6787 0.131 Uiso 1 1 calc R U . . .
C49 C 0.4915(5) 1.2009(4) 0.6352(3) 0.072(3) Uani 1 1 d . . . . .
H19 H 0.5241 1.1957 0.6199 0.108 Uiso 1 1 calc R U . . .
H20 H 0.5166 1.2035 0.6605 0.108 Uiso 1 1 calc R U . . .
H21 H 0.4655 1.2312 0.6278 0.108 Uiso 1 1 calc R U . . .
C50 C 0.5618(4) 0.8531(3) 0.6678(2) 0.0394(19) Uani 1 1 d . . . . .
C51 C 0.5757(4) 0.8975(3) 0.68611(19) 0.0369(18) Uani 1 1 d . . . . .
H22 H 0.5666 0.9272 0.6727 0.044 Uiso 1 1 calc R U . . .
C52 C 0.6023(4) 0.8999(3) 0.7230(2) 0.0418(19) Uani 1 1 d . . . . .
C53 C 0.6157(4) 0.8562(3) 0.7421(2) 0.045(2) Uani 1 1 d . . . . .
H23 H 0.6330 0.8573 0.7676 0.053 Uiso 1 1 calc R U . . .
C54 C 0.6043(4) 0.8105(3) 0.7247(3) 0.052(2) Uani 1 1 d . . . . .
C55 C 0.5760(4) 0.8092(3) 0.6884(2) 0.044(2) Uani 1 1 d . . . . .
H24 H 0.5656 0.7784 0.6767 0.053 Uiso 1 1 calc R U . . .
C56 C 0.6148(5) 0.9508(3) 0.7413(2) 0.056(2) Uani 1 1 d . . . . .
C57 C 0.5465(7) 0.9756(4) 0.7389(4) 0.141(6) Uani 1 1 d . . . . .
H25 H 0.5543 1.0093 0.7480 0.212 Uiso 1 1 calc R U . . .
H26 H 0.5205 0.9575 0.7536 0.212 Uiso 1 1 calc R U . . .
H27 H 0.5204 0.9762 0.7137 0.212 Uiso 1 1 calc R U . . .
C58 C 0.6489(8) 0.9831(4) 0.7213(3) 0.133(6) Uani 1 1 d . . . . .
H28 H 0.6436 1.0171 0.7287 0.200 Uiso 1 1 calc R U . . .
H29 H 0.6285 0.9795 0.6953 0.200 Uiso 1 1 calc R U . . .
H30 H 0.6979 0.9748 0.7263 0.200 Uiso 1 1 calc R U . . .
C59 C 0.6429(9) 0.9471(5) 0.7824(3) 0.148(7) Uani 1 1 d . . . . .
H31 H 0.6798 0.9225 0.7877 0.222 Uiso 1 1 calc R U . . .
H32 H 0.6058 0.9373 0.7938 0.222 Uiso 1 1 calc R U . . .
H33 H 0.6612 0.9790 0.7919 0.222 Uiso 1 1 calc R U . . .
C60 C 0.6196(5) 0.7609(3) 0.7453(3) 0.074(3) Uani 1 1 d . . . . .
C61 C 0.6613(8) 0.7702(6) 0.7838(4) 0.176(9) Uani 1 1 d . . . . .
H34 H 0.6408 0.7975 0.7944 0.264 Uiso 1 1 calc R U . . .
H35 H 0.7088 0.7785 0.7832 0.264 Uiso 1 1 calc R U . . .
H36 H 0.6611 0.7406 0.7984 0.264 Uiso 1 1 calc R U . . .
C62 C 0.6664(8) 0.7305(5) 0.7263(5) 0.161(7) Uani 1 1 d . . . . .
H37 H 0.6648 0.6959 0.7331 0.242 Uiso 1 1 calc R U . . .
H38 H 0.7137 0.7426 0.7338 0.242 Uiso 1 1 calc R U . . .
H39 H 0.6501 0.7339 0.7000 0.242 Uiso 1 1 calc R U . . .
C63 C 0.5591(6) 0.7349(4) 0.7454(4) 0.126(5) Uani 1 1 d . . . . .
H40 H 0.5708 0.7031 0.7573 0.189 Uiso 1 1 calc R U . . .
H41 H 0.5331 0.7297 0.7204 0.189 Uiso 1 1 calc R U . . .
H42 H 0.5311 0.7539 0.7586 0.189 Uiso 1 1 calc R U . . .
C64 C 0.4408(4) 0.6076(3) 0.5433(2) 0.0421(19) Uani 1 1 d . . . . .
C65 C 0.4726(4) 0.5943(3) 0.5791(2) 0.052(2) Uani 1 1 d . . . . .
H43 H 0.4946 0.6191 0.5953 0.062 Uiso 1 1 calc R U . . .
C66 C 0.4733(5) 0.5472(3) 0.5915(2) 0.056(2) Uani 1 1 d . . . . .
C67 C 0.4407(5) 0.5128(3) 0.5676(3) 0.061(2) Uani 1 1 d . . . . .
H44 H 0.4408 0.4799 0.5759 0.073 Uiso 1 1 calc R U . . .
C68 C 0.4075(4) 0.5223(3) 0.5323(2) 0.045(2) Uani 1 1 d . . . . .
C69 C 0.4079(4) 0.5696(3) 0.5210(2) 0.051(2) Uani 1 1 d . . . . .
H45 H 0.3847 0.5772 0.4968 0.061 Uiso 1 1 calc R U . . .
C70 C 0.5101(7) 0.5362(4) 0.6321(3) 0.086(3) Uani 1 1 d . . . . .
C71 C 0.4782(13) 0.5666(8) 0.6588(5) 0.119(9) Uani 0.67(2) 1 d . . P B 1
H46 H 0.4291 0.5589 0.6548 0.179 Uiso 0.67(2) 1 calc R U P B 1
H47 H 0.5015 0.5583 0.6837 0.179 Uiso 0.67(2) 1 calc R U P B 1
H48 H 0.4839 0.6017 0.6546 0.179 Uiso 0.67(2) 1 calc R U P B 1
C72 C 0.5853(10) 0.5513(8) 0.6409(5) 0.118(10) Uani 0.67(2) 1 d . . P B 1
H49 H 0.5893 0.5851 0.6328 0.177 Uiso 0.67(2) 1 calc R U P B 1
H50 H 0.6041 0.5493 0.6671 0.177 Uiso 0.67(2) 1 calc R U P B 1
H51 H 0.6111 0.5293 0.6285 0.177 Uiso 0.67(2) 1 calc R U P B 1
C73 C 0.456(2) 0.5141(17) 0.6535(10) 0.094(13) Uani 0.33(2) 1 d . U P B 2
H52 H 0.4218 0.5391 0.6551 0.141 Uiso 0.33(2) 1 calc R U P B 2
H53 H 0.4332 0.4854 0.6404 0.141 Uiso 0.33(2) 1 calc R U P B 2
H54 H 0.4808 0.5043 0.6779 0.141 Uiso 0.33(2) 1 calc R U P B 2
C74 C 0.3753(5) 0.4801(3) 0.5068(2) 0.061(2) Uani 1 1 d . . . . .
C75 C 0.3208(5) 0.4528(4) 0.5211(3) 0.086(3) Uani 1 1 d . . . . .
H55 H 0.3073 0.4230 0.5067 0.129 Uiso 1 1 calc R U . . .
H56 H 0.2804 0.4739 0.5192 0.129 Uiso 1 1 calc R U . . .
H57 H 0.3394 0.4438 0.5465 0.129 Uiso 1 1 calc R U . . .
C76 C 0.4293(6) 0.4438(4) 0.5037(3) 0.094(4) Uani 1 1 d . . . . .
H58 H 0.4616 0.4588 0.4910 0.141 Uiso 1 1 calc R U . . .
H59 H 0.4078 0.4151 0.4901 0.141 Uiso 1 1 calc R U . . .
H60 H 0.4543 0.4335 0.5279 0.141 Uiso 1 1 calc R U . . .
C77 C 0.3435(7) 0.5009(5) 0.4686(3) 0.118(5) Uani 1 1 d . . . . .
H61 H 0.3796 0.5166 0.4589 0.176 Uiso 1 1 calc R U . . .
H62 H 0.3081 0.5251 0.4701 0.176 Uiso 1 1 calc R U . . .
H63 H 0.3228 0.4741 0.4525 0.176 Uiso 1 1 calc R U . . .
C78 C 0.2437(4) 0.6964(3) 0.3449(2) 0.043(2) Uani 1 1 d . . . . .
C79 C 0.2390(4) 0.6456(3) 0.3519(2) 0.047(2) Uani 1 1 d . . . . .
H64 H 0.2624 0.6331 0.3748 0.056 Uiso 1 1 calc R U . . .
C80 C 0.2013(4) 0.6138(3) 0.3266(2) 0.052(2) Uani 1 1 d . . . . .
C81 C 0.1657(5) 0.6357(4) 0.2935(3) 0.064(3) Uani 1 1 d . . . . .
H65 H 0.1385 0.6151 0.2756 0.077 Uiso 1 1 calc R U . . .
C82 C 0.1683(4) 0.6868(3) 0.2854(3) 0.060(2) Uani 1 1 d . . . . .
C83 C 0.2090(4) 0.7151(3) 0.3124(2) 0.052(2) Uani 1 1 d . . . . .
H66 H 0.2129 0.7492 0.3082 0.063 Uiso 1 1 calc R U . . .
C84 C 0.1968(5) 0.5607(3) 0.3324(3) 0.066(3) Uani 1 1 d . . . . .
C85 C 0.2395(7) 0.5450(4) 0.3704(4) 0.114(4) Uani 1 1 d . . . . .
H67 H 0.2886 0.5497 0.3716 0.171 Uiso 1 1 calc R U . . .
H68 H 0.2308 0.5103 0.3745 0.171 Uiso 1 1 calc R U . . .
H69 H 0.2261 0.5650 0.3890 0.171 Uiso 1 1 calc R U . . .
C86 C 0.2321(14) 0.5317(5) 0.3071(4) 0.247(14) Uani 1 1 d . . . . .
H70 H 0.1975 0.5134 0.2895 0.371 Uiso 1 1 calc R U . . .
H71 H 0.2654 0.5088 0.3214 0.371 Uiso 1 1 calc R U . . .
H72 H 0.2561 0.5545 0.2942 0.371 Uiso 1 1 calc R U . . .
C87 C 0.1196(8) 0.5463(5) 0.3309(7) 0.237(13) Uani 1 1 d . . . . .
H73 H 0.0901 0.5752 0.3242 0.355 Uiso 1 1 calc R U . . .
H74 H 0.1158 0.5344 0.3547 0.355 Uiso 1 1 calc R U . . .
H75 H 0.1050 0.5204 0.3128 0.355 Uiso 1 1 calc R U . . .
C88 C 0.1340(5) 0.7078(4) 0.2488(3) 0.077(3) Uani 1 1 d . . . . .
C89 C 0.1721(6) 0.6855(5) 0.2195(3) 0.104(4) Uani 1 1 d . . . . .
H76 H 0.1534 0.7006 0.1959 0.156 Uiso 1 1 calc R U . . .
H77 H 0.1648 0.6500 0.2178 0.156 Uiso 1 1 calc R U . . .
H78 H 0.2216 0.6924 0.2271 0.156 Uiso 1 1 calc R U . . .
C90 C 0.0565(6) 0.6915(5) 0.2402(4) 0.116(5) Uani 1 1 d . . . . .
H79 H 0.0371 0.6985 0.2611 0.173 Uiso 1 1 calc R U . . .
H80 H 0.0534 0.6562 0.2350 0.173 Uiso 1 1 calc R U . . .
H81 H 0.0307 0.7096 0.2190 0.173 Uiso 1 1 calc R U . . .
C91 C 0.1398(7) 0.7617(4) 0.2465(3) 0.105(4) Uani 1 1 d . . . . .
H82 H 0.1197 0.7771 0.2650 0.158 Uiso 1 1 calc R U . . .
H83 H 0.1152 0.7729 0.2224 0.158 Uiso 1 1 calc R U . . .
H84 H 0.1884 0.7709 0.2506 0.158 Uiso 1 1 calc R U . . .
C92 C 0.2376(4) 0.9910(3) 0.3413(2) 0.049(2) Uani 1 1 d . . . . .
C93 C 0.1962(4) 0.9671(3) 0.3108(2) 0.049(2) Uani 1 1 d . . . . .
H85 H 0.1980 0.9324 0.3087 0.058 Uiso 1 1 calc R U . . .
C94 C 0.1530(5) 0.9945(4) 0.2840(2) 0.059(2) Uani 1 1 d . . . . .
C95 C 0.1512(4) 1.0453(3) 0.2878(2) 0.053(2) Uani 1 1 d . . . . .
H86 H 0.1215 1.0638 0.2693 0.064 Uiso 1 1 calc R U . . .
C96 C 0.1914(4) 1.0704(3) 0.3177(2) 0.045(2) Uani 1 1 d . . . . .
C97 C 0.2342(4) 1.0432(3) 0.3442(2) 0.045(2) Uani 1 1 d . . . . .
H87 H 0.2617 1.0593 0.3648 0.054 Uiso 1 1 calc R U . . .
C98 C 0.1100(5) 0.9694(4) 0.2502(2) 0.073(3) Uani 1 1 d . . . . .
C99 C 0.1132(7) 0.9145(4) 0.2520(3) 0.114(4) Uani 1 1 d . . . . .
H88 H 0.1599 0.9037 0.2520 0.171 Uiso 1 1 calc R U . . .
H89 H 0.0807 0.9007 0.2310 0.171 Uiso 1 1 calc R U . . .
H90 H 0.1012 0.9034 0.2743 0.171 Uiso 1 1 calc R U . . .
C100 C 0.1369(6) 0.9844(5) 0.2166(2) 0.100(4) Uani 1 1 d . . . . .
H91 H 0.1847 0.9737 0.2198 0.151 Uiso 1 1 calc R U . . .
H92 H 0.1343 1.0201 0.2138 0.151 Uiso 1 1 calc R U . . .
H93 H 0.1085 0.9688 0.1949 0.151 Uiso 1 1 calc R U . . .
C101 C 0.0344(6) 0.9852(5) 0.2447(3) 0.106(4) Uani 1 1 d . . . . .
H94 H 0.0083 0.9741 0.2210 0.160 Uiso 1 1 calc R U . . .
H95 H 0.0319 1.0211 0.2461 0.160 Uiso 1 1 calc R U . . .
H96 H 0.0149 0.9706 0.2637 0.160 Uiso 1 1 calc R U . . .
C102 C 0.1885(5) 1.1267(3) 0.3208(2) 0.056(2) Uani 1 1 d . . . . .
C103 C 0.2157(6) 1.1493(3) 0.2892(3) 0.082(3) Uani 1 1 d . . . . .
H97 H 0.1906 1.1351 0.2662 0.123 Uiso 1 1 calc R U . . .
H98 H 0.2649 1.1421 0.2928 0.123 Uiso 1 1 calc R U . . .
H99 H 0.2088 1.1849 0.2887 0.123 Uiso 1 1 calc R U . . .
C104 C 0.1148(5) 1.1412(3) 0.3179(3) 0.073(3) Uani 1 1 d . . . . .
H100 H 0.0852 1.1245 0.2971 0.109 Uiso 1 1 calc R U . . .
H101 H 0.1100 1.1768 0.3146 0.109 Uiso 1 1 calc R U . . .
H102 H 0.1011 1.1317 0.3401 0.109 Uiso 1 1 calc R U . . .
C105 C 0.2338(5) 1.1464(3) 0.3562(3) 0.074(3) Uani 1 1 d . . . . .
H103 H 0.2321 1.1823 0.3562 0.111 Uiso 1 1 calc R U . . .
H104 H 0.2814 1.1356 0.3585 0.111 Uiso 1 1 calc R U . . .
H105 H 0.2170 1.1338 0.3768 0.111 Uiso 1 1 calc R U . . .
C106 C 0.2687(4) 0.8643(4) 0.4718(2) 0.047(2) Uani 1 1 d . . . . .
C107 C 0.2805(5) 0.8141(3) 0.4807(3) 0.062(3) Uani 1 1 d . . . . .
C108 C 0.3152(4) 0.8108(3) 0.5167(3) 0.055(2) Uani 1 1 d . . . . .
C109 C 0.3227(4) 0.8576(3) 0.5302(2) 0.046(2) Uani 1 1 d . . . . .
C110 C 0.2963(4) 0.8908(2) 0.5041(2) 0.0386(19) Uani 1 1 d . . . . .
C111 C 0.2706(5) 0.9408(4) 0.5082(3) 0.068(3) Uani 1 1 d . . . . .
C112 C 0.2273(4) 0.9596(3) 0.4750(2) 0.0392(19) Uani 1 1 d D . . . .
C113 C 0.2005(5) 0.9282(4) 0.4444(2) 0.070(3) Uani 1 1 d D . . . .
C114 C 0.2159(5) 0.8799(4) 0.4420(3) 0.072(3) Uani 1 1 d . . . . .
C115 C 0.1825(4) 0.8410(3) 0.4191(2) 0.043(2) Uani 1 1 d D . . . .
C116 C 0.1948(5) 0.7887(4) 0.4301(3) 0.081(3) Uani 1 1 d D U . . .
C117 C 0.2401(5) 0.7739(4) 0.4611(3) 0.072(3) Uani 1 1 d . . . . .
C118 C 0.2464(4) 0.7311(3) 0.4806(2) 0.051(2) Uani 1 1 d D . . . .
C119 C 0.2835(5) 0.7279(3) 0.5211(3) 0.073(3) Uani 1 1 d D U . . .
C120 C 0.3152(5) 0.7675(4) 0.5408(3) 0.068(3) Uani 1 1 d . . . . .
C121 C 0.3344(4) 0.7797(3) 0.5755(2) 0.051(2) Uani 1 1 d D . . . .
C122 C 0.3431(5) 0.8321(4) 0.5907(3) 0.081(3) Uani 1 1 d D . . . .
C123 C 0.3339(4) 0.8718(4) 0.5695(3) 0.062(3) Uani 1 1 d . . . . .
C124 C 0.3185(4) 0.9220(3) 0.5725(2) 0.046(2) Uani 1 1 d D . . . .
C125 C 0.2864(5) 0.9540(3) 0.5434(3) 0.076(3) Uani 1 1 d D . . . .
S11 S 0.19114(18) 1.01766(11) 0.47181(10) 0.0543(10) Uani 0.735(4) 1 d D . P C 1
C126 C 0.1398(5) 1.0039(3) 0.4301(3) 0.079(3) Uani 1 1 d D U . . .
C127 C 0.1517(7) 0.9593(5) 0.4193(4) 0.056(4) Uani 0.735(4) 1 d D U P C 1
S12 S 0.11675(15) 0.84791(12) 0.38058(8) 0.0445(9) Uani 0.735(4) 1 d D . P C 1
C128 C 0.1012(5) 0.7846(4) 0.3779(2) 0.075(3) Uani 1 1 d D U . . .
C129 C 0.1465(6) 0.7619(5) 0.4023(3) 0.047(3) Uani 0.735(4) 1 d D U P C 1
S13 S 0.2081(2) 0.67534(11) 0.46708(9) 0.0377(9) Uani 0.735(4) 1 d D . P C 1
C130 C 0.2345(5) 0.6482(3) 0.5099(2) 0.071(3) Uani 1 1 d D U . . .
C131 C 0.2750(8) 0.6793(4) 0.5318(4) 0.057(4) Uani 0.735(4) 1 d D U P C 1
S14 S 0.34369(19) 0.73864(14) 0.61107(8) 0.0451(9) Uani 0.735(4) 1 d D . P C 1
C132 C 0.3582(4) 0.7830(3) 0.6449(2) 0.063(2) Uani 1 1 d D U . . .
C133 C 0.3575(6) 0.8254(4) 0.6288(3) 0.050(3) Uani 0.735(4) 1 d D U P C 1
S15 S 0.32361(17) 0.94694(12) 0.61479(9) 0.0566(11) Uani 0.735(4) 1 d D . P C 1
C134 C 0.2858(5) 1.0018(3) 0.5966(2) 0.064(2) Uani 1 1 d D U . . .
C135 C 0.2722(7) 1.0000(4) 0.5602(3) 0.057(3) Uani 0.735(4) 1 d D U P C 1
C136 C 0.1888(15) 1.0026(10) 0.4603(7) 0.058(8) Uani 0.265(4) 1 d D U P C 2
S16 S 0.1300(6) 0.9417(4) 0.4039(3) 0.073(4) Uani 0.265(4) 1 d D . P C 2
C137 C 0.1336(17) 0.8282(9) 0.3846(8) 0.052(7) Uani 0.265(4) 1 d D U P C 2
S17 S 0.1473(6) 0.7328(4) 0.4107(3) 0.069(3) Uani 0.265(4) 1 d D . P C 2
C138 C 0.220(3) 0.6781(9) 0.4781(7) 0.049(10) Uani 0.265(4) 1 d D U P C 2
S18 S 0.2877(6) 0.6787(4) 0.5543(3) 0.074(4) Uani 0.265(4) 1 d D . P C 2
C139 C 0.3518(19) 0.7564(7) 0.6129(5) 0.032(7) Uani 0.265(4) 1 d D U P C 2
S19 S 0.3588(6) 0.8524(4) 0.6383(3) 0.075(4) Uani 0.265(4) 1 d D . P C 2
C140 C 0.3275(13) 0.9621(8) 0.6020(5) 0.039(5) Uani 0.265(4) 1 d D U P C 2
S20 S 0.2510(6) 1.0163(4) 0.5471(4) 0.087(5) Uani 0.265(4) 1 d D . P C 2
C141 C 0.0910(5) 1.0426(3) 0.4128(2) 0.061(2) Uani 1 1 d D . . . .
C142 C 0.0945(5) 1.0903(4) 0.4219(3) 0.068(3) Uani 1 1 d . . . . .
H106 H 0.1333 1.1012 0.4397 0.081 Uiso 1 1 calc R U . . .
C143 C 0.0426(5) 1.1257(4) 0.4063(3) 0.066(3) Uani 1 1 d . . . . .
C144 C -0.0117(5) 1.1086(3) 0.3802(3) 0.078(3) Uani 1 1 d . . . . .
H107 H -0.0462 1.1312 0.3689 0.093 Uiso 1 1 calc R U . . .
C145 C -0.0195(5) 1.0575(4) 0.3688(3) 0.074(3) Uani 1 1 d . . . . .
C146 C 0.0303(6) 1.0262(4) 0.3856(3) 0.084(3) Uani 1 1 d . . . . .
H108 H 0.0259 0.9924 0.3795 0.100 Uiso 1 1 calc R U . . .
C147 C 0.0506(5) 1.1785(4) 0.4209(4) 0.083(3) Uani 1 1 d . . . . .
C148 C 0.1183(5) 1.2017(3) 0.4151(3) 0.073(3) Uani 1 1 d . . . . .
H109 H 0.1275 1.2325 0.4287 0.109 Uiso 1 1 calc R U . . .
H110 H 0.1135 1.2084 0.3892 0.109 Uiso 1 1 calc R U . . .
H111 H 0.1566 1.1789 0.4235 0.109 Uiso 1 1 calc R U . . .
C149 C 0.0562(9) 1.1762(5) 0.4603(4) 0.151(7) Uani 1 1 d . . . . .
H112 H 0.0239 1.1517 0.4654 0.227 Uiso 1 1 calc R U . . .
H113 H 0.0450 1.2084 0.4689 0.227 Uiso 1 1 calc R U . . .
H114 H 0.1032 1.1671 0.4726 0.227 Uiso 1 1 calc R U . . .
C150 C -0.0097(7) 1.2102(4) 0.3965(4) 0.126(5) Uani 1 1 d . . . . .
H115 H -0.0543 1.1967 0.3982 0.189 Uiso 1 1 calc R U . . .
H116 H -0.0059 1.2092 0.3712 0.189 Uiso 1 1 calc R U . . .
H117 H -0.0061 1.2443 0.4050 0.189 Uiso 1 1 calc R U . . .
C151 C -0.0810(6) 1.0398(5) 0.3382(3) 0.095(4) Uani 1 1 d . . . . .
C152 C -0.1472(7) 1.0605(6) 0.3484(5) 0.158(7) Uani 1 1 d . . . . .
H118 H -0.1873 1.0544 0.3285 0.237 Uiso 1 1 calc R U . . .
H119 H -0.1419 1.0959 0.3527 0.237 Uiso 1 1 calc R U . . .
H120 H -0.1537 1.0443 0.3704 0.237 Uiso 1 1 calc R U . . .
C153 C -0.0694(9) 1.0618(5) 0.3053(3) 0.140(6) Uani 1 1 d . . . . .
H121 H -0.0249 1.0510 0.3015 0.211 Uiso 1 1 calc R U . . .
H122 H -0.0694 1.0977 0.3076 0.211 Uiso 1 1 calc R U . . .
H123 H -0.1061 1.0518 0.2846 0.211 Uiso 1 1 calc R U . . .
C154 C -0.0851(8) 0.9872(5) 0.3350(4) 0.154(7) Uani 1 1 d . . . . .
H124 H -0.0410 0.9727 0.3474 0.231 Uiso 1 1 calc R U . . .
H125 H -0.0955 0.9781 0.3093 0.231 Uiso 1 1 calc R U . . .
H126 H -0.1216 0.9751 0.3460 0.231 Uiso 1 1 calc R U . . .
C155 C 0.0412(5) 0.7687(4) 0.3497(3) 0.069(3) Uani 1 1 d D . . . .
C156 C 0.0115(5) 0.7982(4) 0.3198(3) 0.079(3) Uani 1 1 d . . . . .
H127 H 0.0306 0.8296 0.3173 0.095 Uiso 1 1 calc R U . . .
C157 C -0.0450(6) 0.7823(4) 0.2940(3) 0.087(3) Uani 1 1 d . . . . .
C158 C -0.0711(6) 0.7342(4) 0.2977(3) 0.097(4) Uani 1 1 d . . . . .
H128 H -0.1093 0.7224 0.2799 0.116 Uiso 1 1 calc R U . . .
C159 C -0.0414(6) 0.7048(4) 0.3268(3) 0.086(3) Uani 1 1 d . . . . .
C160 C 0.0142(5) 0.7229(4) 0.3519(3) 0.076(3) Uani 1 1 d . . . . .
H129 H 0.0348 0.7026 0.3718 0.091 Uiso 1 1 calc R U . . .
C161 C -0.0793(7) 0.8162(5) 0.2610(4) 0.115(5) Uani 1 1 d . . . . .
C162 C -0.0746(8) 0.8696(5) 0.2721(4) 0.142(6) Uani 1 1 d . . . . .
H130 H -0.0914 0.8902 0.2507 0.213 Uiso 1 1 calc R U . . .
H131 H -0.0266 0.8780 0.2831 0.213 Uiso 1 1 calc R U . . .
H132 H -0.1027 0.8753 0.2896 0.213 Uiso 1 1 calc R U . . .
C163 C -0.0368(9) 0.8158(7) 0.2316(4) 0.170(8) Uani 1 1 d . . . . .
H133 H -0.0402 0.7834 0.2201 0.256 Uiso 1 1 calc R U . . .
H134 H 0.0115 0.8230 0.2428 0.256 Uiso 1 1 calc R U . . .
H135 H -0.0549 0.8407 0.2132 0.256 Uiso 1 1 calc R U . . .
C164 C -0.1506(8) 0.8017(6) 0.2444(5) 0.171(8) Uani 1 1 d . . . . .
H136 H -0.1751 0.8295 0.2308 0.257 Uiso 1 1 calc R U . . .
H137 H -0.1737 0.7919 0.2633 0.257 Uiso 1 1 calc R U . . .
H138 H -0.1504 0.7741 0.2279 0.257 Uiso 1 1 calc R U . . .
C165 C -0.0656(7) 0.6502(4) 0.3320(4) 0.100(4) Uani 1 1 d . . . . .
C166 C -0.1473(7) 0.6505(5) 0.3210(4) 0.125(5) Uani 1 1 d . . . . .
H139 H -0.1650 0.6245 0.3341 0.188 Uiso 1 1 calc R U . . .
H140 H -0.1630 0.6448 0.2949 0.188 Uiso 1 1 calc R U . . .
H141 H -0.1643 0.6824 0.3271 0.188 Uiso 1 1 calc R U . . .
C167 C -0.0408(9) 0.6244(5) 0.3018(4) 0.160(7) Uani 1 1 d . . . . .
H142 H -0.0015 0.6422 0.2968 0.239 Uiso 1 1 calc R U . . .
H143 H -0.0781 0.6235 0.2799 0.239 Uiso 1 1 calc R U . . .
H144 H -0.0268 0.5908 0.3093 0.239 Uiso 1 1 calc R U . . .
C168 C -0.0327(12) 0.6285(5) 0.3654(5) 0.205(10) Uani 1 1 d . . . . .
H241 H -0.0481 0.6446 0.3851 0.308 Uiso 1 1 calc R U . . .
H242 H -0.0444 0.5935 0.3649 0.308 Uiso 1 1 calc R U . . .
H243 H 0.0173 0.6321 0.3691 0.308 Uiso 1 1 calc R U . . .
C169 C 0.2083(5) 0.5993(3) 0.5160(3) 0.065(3) Uani 1 1 d D . . . .
C170 C 0.1690(5) 0.5713(4) 0.4871(3) 0.079(3) Uani 1 1 d . . . . .
H148 H 0.1634 0.5830 0.4631 0.095 Uiso 1 1 calc R U . . .
C171 C 0.1380(6) 0.5266(4) 0.4930(3) 0.077(3) Uani 1 1 d . . . . .
C172 C 0.1521(5) 0.5090(4) 0.5287(3) 0.072(3) Uani 1 1 d . . . . .
H149 H 0.1321 0.4786 0.5330 0.086 Uiso 1 1 calc R U . . .
C173 C 0.1941(6) 0.5335(3) 0.5587(3) 0.075(3) Uani 1 1 d . . . . .
C174 C 0.2199(5) 0.5790(4) 0.5504(3) 0.071(3) Uani 1 1 d . . . . .
H150 H 0.2473 0.5973 0.5698 0.086 Uiso 1 1 calc R U . . .
C175 C 0.0960(6) 0.4990(4) 0.4616(3) 0.086(3) Uani 1 1 d . . . . .
C176 C 0.0542(8) 0.5323(6) 0.4329(4) 0.164(7) Uani 1 1 d . U . . .
H151 H 0.0138 0.5442 0.4408 0.246 Uiso 1 1 calc R U . . .
H152 H 0.0392 0.5140 0.4102 0.246 Uiso 1 1 calc R U . . .
H153 H 0.0824 0.5603 0.4290 0.246 Uiso 1 1 calc R U . . .
C177 C 0.1451(8) 0.4758(6) 0.4388(4) 0.149(6) Uani 1 1 d . U . . .
H154 H 0.1676 0.5021 0.4282 0.223 Uiso 1 1 calc R U . . .
H155 H 0.1180 0.4554 0.4194 0.223 Uiso 1 1 calc R U . . .
H156 H 0.1801 0.4556 0.4546 0.223 Uiso 1 1 calc R U . . .
C178 C 0.0528(8) 0.4589(5) 0.4721(4) 0.144(6) Uani 1 1 d . U . . .
H157 H 0.0106 0.4731 0.4768 0.216 Uiso 1 1 calc R U . . .
H158 H 0.0788 0.4425 0.4940 0.216 Uiso 1 1 calc R U . . .
H159 H 0.0407 0.4350 0.4523 0.216 Uiso 1 1 calc R U . . .
C179 C 0.2086(7) 0.5169(4) 0.5972(4) 0.104(4) Uani 1 1 d . . . . .
C180 C 0.2085(13) 0.4599(8) 0.5986(5) 0.230(10) Uani 1 1 d . U . . .
H160 H 0.2146 0.4491 0.6238 0.345 Uiso 1 1 calc R U . . .
H161 H 0.2462 0.4471 0.5888 0.345 Uiso 1 1 calc R U . . .
H162 H 0.1646 0.4475 0.5842 0.345 Uiso 1 1 calc R U . . .
C181 C 0.1591(13) 0.5323(9) 0.6153(5) 0.244(10) Uani 1 1 d . U . . .
H163 H 0.1294 0.5046 0.6178 0.366 Uiso 1 1 calc R U . . .
H164 H 0.1313 0.5585 0.6015 0.366 Uiso 1 1 calc R U . . .
H165 H 0.1819 0.5446 0.6394 0.366 Uiso 1 1 calc R U . . .
C182 C 0.2738(12) 0.5223(8) 0.6158(5) 0.227(10) Uani 1 1 d . U . . .
H244 H 0.3049 0.5107 0.6012 0.340 Uiso 1 1 calc R U . . .
H245 H 0.2829 0.5570 0.6217 0.340 Uiso 1 1 calc R U . . .
H246 H 0.2812 0.5031 0.6382 0.340 Uiso 1 1 calc R U . . .
C183 C 0.3642(4) 0.7681(4) 0.6830(2) 0.058(2) Uani 1 1 d D . . . .
C184 C 0.3538(5) 0.7218(3) 0.6938(2) 0.059(2) Uani 1 1 d . . . . .
H169 H 0.3435 0.6973 0.6755 0.071 Uiso 1 1 calc R U . . .
C185 C 0.3568(4) 0.7070(3) 0.7293(2) 0.054(2) Uani 1 1 d . . . . .
C186 C 0.3713(4) 0.7456(3) 0.7548(2) 0.060(2) Uani 1 1 d . . . . .
H170 H 0.3734 0.7374 0.7794 0.072 Uiso 1 1 calc R U . . .
C187 C 0.3829(5) 0.7957(4) 0.7472(3) 0.065(3) Uani 1 1 d . . . . .
C188 C 0.3796(5) 0.8056(3) 0.7103(3) 0.063(3) Uani 1 1 d . . . . .
H171 H 0.3879 0.8381 0.7033 0.075 Uiso 1 1 calc R U . . .
C189 C 0.3486(5) 0.6538(4) 0.7380(3) 0.075(3) Uani 1 1 d . . . . .
C190 C 0.2894(9) 0.6310(5) 0.7137(4) 0.143(6) Uani 1 1 d . . . . .
H172 H 0.2500 0.6534 0.7098 0.215 Uiso 1 1 calc R U . . .
H173 H 0.2779 0.6004 0.7245 0.215 Uiso 1 1 calc R U . . .
H174 H 0.3006 0.6238 0.6904 0.215 Uiso 1 1 calc R U . . .
C191 C 0.4160(6) 0.6272(4) 0.7388(3) 0.095(4) Uani 1 1 d . . . . .
H175 H 0.4148 0.5946 0.7497 0.143 Uiso 1 1 calc R U . . .
H176 H 0.4543 0.6461 0.7533 0.143 Uiso 1 1 calc R U . . .
H177 H 0.4221 0.6237 0.7141 0.143 Uiso 1 1 calc R U . . .
C192 C 0.3363(7) 0.6487(4) 0.7773(3) 0.102(4) Uani 1 1 d . . . . .
H178 H 0.2886 0.6573 0.7770 0.154 Uiso 1 1 calc R U . . .
H179 H 0.3676 0.6708 0.7938 0.154 Uiso 1 1 calc R U . . .
H180 H 0.3452 0.6147 0.7856 0.154 Uiso 1 1 calc R U . . .
C193 C 0.3984(5) 0.8348(4) 0.7743(3) 0.065(3) Uani 1 1 d . . . . .
C194 C 0.4680(7) 0.8569(5) 0.7757(4) 0.128(5) Uani 1 1 d . . . . .
H181 H 0.4707 0.8672 0.7513 0.193 Uiso 1 1 calc R U . . .
H182 H 0.5039 0.8326 0.7849 0.193 Uiso 1 1 calc R U . . .
H183 H 0.4748 0.8855 0.7918 0.193 Uiso 1 1 calc R U . . .
C195 C 0.3512(10) 0.8758(5) 0.7648(4) 0.177(8) Uani 1 1 d . . . . .
H238 H 0.3629 0.9013 0.7834 0.265 Uiso 1 1 calc R U . . .
H239 H 0.3547 0.8892 0.7413 0.265 Uiso 1 1 calc R U . . .
H240 H 0.3040 0.8644 0.7632 0.265 Uiso 1 1 calc R U . . .
C196 C 0.4029(7) 0.8174(5) 0.8128(3) 0.120(5) Uani 1 1 d . . . . .
H187 H 0.3973 0.8455 0.8280 0.180 Uiso 1 1 calc R U . . .
H188 H 0.4478 0.8021 0.8224 0.180 Uiso 1 1 calc R U . . .
H189 H 0.3664 0.7934 0.8129 0.180 Uiso 1 1 calc R U . . .
C197 C 0.2733(5) 1.0384(3) 0.6230(3) 0.063(3) Uani 1 1 d D . . . .
C198 C 0.3019(6) 1.0350(3) 0.6594(3) 0.072(3) Uani 1 1 d . . . . .
H190 H 0.3332 1.0089 0.6674 0.086 Uiso 1 1 calc R U . . .
C199 C 0.2877(5) 1.0689(3) 0.6871(3) 0.068(3) Uani 1 1 d . . . . .
C200 C 0.2420(6) 1.1062(4) 0.6713(3) 0.073(3) Uani 1 1 d . . . . .
H191 H 0.2286 1.1289 0.6873 0.088 Uiso 1 1 calc R U . . .
C201 C 0.2144(6) 1.1134(4) 0.6345(3) 0.074(3) Uani 1 1 d . . . . .
C202 C 0.2299(5) 1.0784(4) 0.6109(3) 0.067(3) Uani 1 1 d . . . . .
H192 H 0.2103 1.0818 0.5857 0.081 Uiso 1 1 calc R U . . .
C203 C 0.3220(6) 1.0604(4) 0.7256(3) 0.083(4) Uani 1 1 d . . . . .
C204 C 0.3353(7) 1.0065(4) 0.7345(3) 0.116(5) Uani 1 1 d . . . . .
H193 H 0.2914 0.9891 0.7310 0.174 Uiso 1 1 calc R U . . .
H194 H 0.3609 1.0031 0.7598 0.174 Uiso 1 1 calc R U . . .
H195 H 0.3623 0.9924 0.7185 0.174 Uiso 1 1 calc R U . . .
C205 C 0.2721(10) 1.0795(7) 0.7494(4) 0.202(9) Uani 1 1 d . . . . .
H196 H 0.2735 1.1154 0.7504 0.303 Uiso 1 1 calc R U . . .
H197 H 0.2868 1.0662 0.7740 0.303 Uiso 1 1 calc R U . . .
H198 H 0.2250 1.0686 0.7386 0.303 Uiso 1 1 calc R U . . .
C206 C 0.3904(8) 1.0858(6) 0.7337(3) 0.162(8) Uani 1 1 d . . . . .
H199 H 0.4155 1.0768 0.7154 0.243 Uiso 1 1 calc R U . . .
H200 H 0.4170 1.0758 0.7577 0.243 Uiso 1 1 calc R U . . .
H201 H 0.3833 1.1214 0.7333 0.243 Uiso 1 1 calc R U . . .
C207 C 0.1641(6) 1.1554(4) 0.6194(3) 0.076(3) Uani 1 1 d . . . . .
C208 C 0.0896(7) 1.1398(5) 0.6189(4) 0.116(4) Uani 1 1 d . . . . .
H202 H 0.0602 1.1457 0.5948 0.174 Uiso 1 1 calc R U . . .
H203 H 0.0727 1.1590 0.6369 0.174 Uiso 1 1 calc R U . . .
H204 H 0.0887 1.1048 0.6248 0.174 Uiso 1 1 calc R U . . .
C209 C 0.1670(10) 1.1721(5) 0.5835(3) 0.159(8) Uani 1 1 d . . . . .
H205 H 0.2025 1.1536 0.5751 0.238 Uiso 1 1 calc R U . . .
H206 H 0.1782 1.2071 0.5843 0.238 Uiso 1 1 calc R U . . .
H207 H 0.1223 1.1667 0.5667 0.238 Uiso 1 1 calc R U . . .
C210 C 0.1800(8) 1.2008(4) 0.6460(3) 0.127(5) Uani 1 1 d . . . . .
H208 H 0.2295 1.2078 0.6516 0.190 Uiso 1 1 calc R U . . .
H209 H 0.1659 1.1933 0.6684 0.190 Uiso 1 1 calc R U . . .
H210 H 0.1546 1.2296 0.6344 0.190 Uiso 1 1 calc R U . . .
C211 C 0.1589(10) 0.8013(8) 0.5518(6) 0.208(6) Uani 1 1 d D U . . .
H220 H 0.1748 0.7761 0.5691 0.249 Uiso 1 1 calc R U . . .
C212 C 0.1279(10) 0.7895(6) 0.5167(7) 0.201(6) Uani 1 1 d D U . . .
H221 H 0.1227 0.7561 0.5094 0.241 Uiso 1 1 calc R U . . .
C213 C 0.1043(10) 0.8266(9) 0.4919(5) 0.210(6) Uani 1 1 d D U . . .
H222 H 0.0843 0.8185 0.4673 0.251 Uiso 1 1 calc R U . . .
C214 C 0.1095(10) 0.8749(8) 0.5025(6) 0.204(6) Uani 1 1 d D U . . .
H223 H 0.0944 0.9002 0.4853 0.245 Uiso 1 1 calc R U . . .
C215 C 0.1369(10) 0.8861(6) 0.5385(7) 0.205(6) Uani 1 1 d D U . . .
H224 H 0.1346 0.9188 0.5468 0.246 Uiso 1 1 calc R U . . .
C216 C 0.1668(11) 0.8509(9) 0.5620(5) 0.212(6) Uani 1 1 d D U . . .
H225 H 0.1931 0.8596 0.5853 0.254 Uiso 1 1 calc R U . . .
C217 C 0.4898(9) 0.3455(6) 0.5905(5) 0.169(7) Uani 1 1 d D U . . .
H226 H 0.5329 0.3624 0.6014 0.254 Uiso 1 1 calc R U . . .
H227 H 0.4980 0.3100 0.5905 0.254 Uiso 1 1 calc R U . . .
H228 H 0.4726 0.3569 0.5655 0.254 Uiso 1 1 calc R U . . .
C218 C 0.4373(10) 0.3564(8) 0.6121(6) 0.241(11) Uani 1 1 d D U . . .
H229 H 0.4573 0.3459 0.6373 0.289 Uiso 1 1 calc R U . . .
H230 H 0.4320 0.3925 0.6126 0.289 Uiso 1 1 calc R U . . .
C219 C 0.3690(10) 0.3357(8) 0.6017(6) 0.211(9) Uani 1 1 d D U . . .
H231 H 0.3741 0.2996 0.6006 0.254 Uiso 1 1 calc R U . . .
H232 H 0.3483 0.3469 0.5768 0.254 Uiso 1 1 calc R U . . .
C220 C 0.3167(11) 0.3459(8) 0.6245(6) 0.234(11) Uani 1 1 d D U . . .
H233 H 0.3368 0.3373 0.6501 0.280 Uiso 1 1 calc R U . . .
H234 H 0.3049 0.3812 0.6234 0.280 Uiso 1 1 calc R U . . .
C221 C 0.2523(11) 0.3158(10) 0.6104(7) 0.271(13) Uani 1 1 d D U . . .
H235 H 0.2189 0.3225 0.6250 0.407 Uiso 1 1 calc R U . . .
H236 H 0.2323 0.3247 0.5851 0.407 Uiso 1 1 calc R U . . .
H237 H 0.2641 0.2809 0.6118 0.407 Uiso 1 1 calc R U . . .
C222 C 0.4989(19) 0.4832(8) 0.6440(6) 0.175(17) Uani 0.67(2) 1 d . . P B 1
H211 H 0.4497 0.4755 0.6376 0.263 Uiso 0.67(2) 1 calc R U P B 1
H212 H 0.5235 0.4602 0.6316 0.263 Uiso 0.67(2) 1 calc R U P B 1
H213 H 0.5165 0.4802 0.6702 0.263 Uiso 0.67(2) 1 calc R U P B 1
C223 C 0.5644(16) 0.4999(15) 0.6285(9) 0.079(12) Uani 0.33(2) 1 d . U P B 2
H214 H 0.5426 0.4707 0.6157 0.119 Uiso 0.33(2) 1 calc R U P B 2
H215 H 0.5951 0.5148 0.6147 0.119 Uiso 0.33(2) 1 calc R U P B 2
H216 H 0.5911 0.4906 0.6526 0.119 Uiso 0.33(2) 1 calc R U P B 2
C224 C 0.538(2) 0.5836(12) 0.6516(8) 0.076(11) Uani 0.33(2) 1 d . U P B 2
H217 H 0.4996 0.6054 0.6529 0.114 Uiso 0.33(2) 1 calc R U P B 2
H218 H 0.5642 0.5759 0.6761 0.114 Uiso 0.33(2) 1 calc R U P B 2
H219 H 0.5682 0.6000 0.6382 0.114 Uiso 0.33(2) 1 calc R U P B 2

loop_
_atom_site_aniso_label
_atom_site_aniso_U_11
_atom_site_aniso_U_22
_atom_site_aniso_U_33
_atom_site_aniso_U_23
_atom_site_aniso_U_13
_atom_site_aniso_U_12
C1 0.030(4) 0.047(5) 0.052(6) -0.018(4) 0.003(4) -0.001(4)
C2 0.034(4) 0.031(4) 0.036(5) -0.014(4) -0.003(4) 0.001(3)
C3 0.037(4) 0.034(4) 0.035(5) 0.006(4) 0.010(4) 0.005(3)
C4 0.044(5) 0.033(4) 0.041(5) 0.000(4) 0.014(4) -0.002(4)
C5 0.048(5) 0.018(4) 0.057(6) -0.013(4) 0.021(4) -0.010(3)
C6 0.061(6) 0.033(5) 0.070(6) 0.012(5) 0.027(5) -0.002(4)
C7 0.074(7) 0.022(5) 0.121(9) -0.019(5) 0.061(7) -0.016(4)
C8 0.053(6) 0.064(7) 0.095(8) -0.052(6) 0.037(6) -0.026(5)
C9 0.041(5) 0.050(6) 0.080(7) -0.047(5) 0.022(5) -0.023(4)
C10 0.035(5) 0.106(9) 0.045(6) -0.023(6) 0.002(4) -0.022(5)
C11 0.039(5) 0.087(8) 0.036(6) -0.018(5) -0.001(4) -0.004(5)
C12 0.033(4) 0.061(6) 0.045(5) 0.003(5) 0.001(4) 0.012(4)
C13 0.044(5) 0.058(6) 0.054(6) 0.012(5) 0.010(4) 0.016(4)
C14 0.049(5) 0.033(5) 0.068(6) -0.010(4) 0.021(5) 0.007(4)
C15 0.041(4) 0.022(4) 0.042(5) -0.009(3) 0.012(4) -0.003(3)
C16 0.045(5) 0.046(5) 0.055(6) -0.031(4) 0.021(4) -0.013(4)
C17 0.041(5) 0.060(6) 0.025(4) -0.007(4) -0.001(4) -0.005(4)
C18 0.053(5) 0.063(6) 0.026(5) 0.004(4) 0.010(4) 0.001(4)
C19 0.053(5) 0.073(7) 0.044(5) 0.030(5) 0.018(4) 0.019(5)
C20 0.075(6) 0.029(5) 0.095(8) 0.035(5) 0.052(6) 0.015(4)
C21 0.031(6) 0.027(6) 0.022(7) 0.007(6) 0.004(5) -0.002(5)
C22 0.046(5) 0.035(5) 0.074(6) -0.018(5) 0.026(5) -0.015(4)
S1 0.045(2) 0.0206(17) 0.017(2) -0.0010(15) -0.0035(17) -0.0044(14)
C23 0.036(6) 0.010(6) 0.018(6) -0.008(6) -0.005(5) -0.005(6)
C24 0.034(4) 0.054(6) 0.053(6) -0.020(5) 0.003(4) 0.000(4)
S2 0.046(2) 0.018(2) 0.035(2) 0.0013(18) -0.0066(17) 0.000(2)
C25 0.034(8) 0.026(8) 0.022(8) 0.009(6) 0.000(7) 0.016(6)
C26 0.050(5) 0.036(5) 0.045(5) -0.004(4) 0.011(4) 0.012(4)
S3 0.047(3) 0.019(2) 0.034(3) -0.0068(19) 0.002(2) -0.0007(18)
C27 0.061(12) 0.015(10) 0.056(13) -0.004(9) 0.029(10) -0.006(10)
C28 0.052(5) 0.040(5) 0.031(5) -0.010(4) 0.009(4) -0.006(4)
S4 0.036(3) 0.034(2) 0.025(2) -0.0113(17) 0.0053(18) 0.000(2)
C29 0.063(11) 0.030(10) 0.024(10) -0.013(7) 0.020(8) -0.007(8)
C30 0.057(5) 0.044(5) 0.056(6) 0.019(4) 0.031(5) 0.010(4)
S5 0.051(2) 0.021(2) 0.030(2) 0.0039(18) 0.0052(18) -0.0051(18)
S6 0.047(3) 0.027(3) 0.037(3) -0.005(2) 0.003(3) -0.002(2)
C31 0.029(8) 0.021(8) 0.033(8) -0.019(7) 0.002(7) -0.009(6)
S7 0.049(3) 0.022(3) 0.044(3) -0.008(2) -0.002(2) -0.002(3)
C32 0.025(10) 0.059(17) 0.049(16) -0.034(14) 0.000(10) -0.003(14)
S8 0.048(4) 0.032(3) 0.052(5) -0.013(3) -0.001(4) 0.004(2)
C33 0.026(14) 0.023(13) 0.040(17) 0.000(11) -0.010(11) 0.000(9)
S9 0.055(4) 0.033(4) 0.049(4) -0.026(3) 0.007(3) -0.009(4)
C34 0.025(13) 0.08(3) 0.09(2) -0.041(18) -0.004(13) 0.026(14)
S10 0.072(4) 0.045(4) 0.027(3) -0.011(3) 0.007(3) -0.005(3)
C35 0.045(10) 0.039(10) 0.041(10) 0.014(8) 0.016(8) 0.008(8)
C36 0.042(4) 0.027(4) 0.049(5) -0.012(4) 0.015(4) -0.009(3)
C37 0.041(4) 0.036(5) 0.044(5) -0.012(4) 0.006(4) -0.001(4)
C38 0.042(5) 0.046(5) 0.044(5) 0.005(4) 0.010(4) 0.003(4)
C39 0.049(5) 0.023(4) 0.039(5) 0.002(4) 0.006(4) 0.002(3)
C40 0.052(5) 0.040(5) 0.036(5) -0.008(4) 0.010(4) -0.005(4)
C41 0.050(5) 0.029(4) 0.051(5) 0.000(4) 0.015(4) -0.002(4)
C42 0.052(5) 0.057(6) 0.053(6) 0.017(4) 0.022(4) 0.016(4)
C43 0.072(7) 0.089(8) 0.091(8) 0.034(6) 0.033(6) 0.042(6)
C44 0.094(7) 0.050(6) 0.058(6) 0.017(5) 0.026(5) 0.016(5)
C45 0.069(6) 0.091(8) 0.043(6) 0.006(5) 0.007(5) 0.017(6)
C46 0.082(7) 0.048(5) 0.032(5) -0.006(4) 0.011(5) -0.013(5)
C47 0.078(7) 0.073(7) 0.052(6) -0.012(5) 0.028(5) -0.005(5)
C48 0.117(9) 0.084(8) 0.051(6) 0.007(6) 0.000(6) 0.021(7)
C49 0.074(7) 0.077(7) 0.068(7) -0.036(5) 0.020(5) -0.021(6)
C50 0.035(4) 0.046(5) 0.034(5) -0.008(4) 0.000(4) 0.000(4)
C51 0.043(4) 0.031(4) 0.029(4) -0.003(3) -0.007(4) 0.002(3)
C52 0.037(4) 0.038(5) 0.045(5) 0.002(4) 0.001(4) -0.003(4)
C53 0.040(5) 0.047(5) 0.040(5) 0.008(4) -0.005(4) -0.002(4)
C54 0.044(5) 0.043(5) 0.068(7) 0.014(5) 0.011(5) 0.002(4)
C55 0.040(5) 0.039(5) 0.050(6) -0.002(4) 0.004(4) 0.001(4)
C56 0.071(6) 0.054(6) 0.039(5) -0.006(4) 0.007(5) -0.013(5)
C57 0.130(11) 0.074(9) 0.254(18) -0.069(10) 0.114(12) -0.007(8)
C58 0.237(17) 0.077(8) 0.116(10) -0.065(8) 0.100(11) -0.083(10)
C59 0.26(2) 0.111(11) 0.086(10) -0.042(8) 0.069(11) -0.068(12)
C60 0.070(7) 0.050(6) 0.105(9) 0.039(6) 0.028(6) 0.018(5)
C61 0.150(13) 0.144(13) 0.178(16) 0.127(12) -0.077(12) -0.046(11)
C62 0.179(15) 0.114(12) 0.218(17) 0.101(12) 0.100(14) 0.090(11)
C63 0.088(9) 0.088(9) 0.182(13) 0.094(9) -0.007(9) -0.017(7)
C64 0.051(5) 0.025(4) 0.050(5) -0.004(4) 0.011(4) 0.000(4)
C65 0.068(6) 0.031(5) 0.051(6) -0.004(4) 0.000(5) -0.008(4)
C66 0.071(6) 0.034(5) 0.058(6) -0.003(4) 0.004(5) 0.002(4)
C67 0.065(6) 0.037(5) 0.082(8) -0.004(5) 0.021(6) 0.003(4)
C68 0.057(5) 0.026(5) 0.055(6) -0.009(4) 0.019(5) -0.002(4)
C69 0.048(5) 0.057(6) 0.049(5) -0.011(4) 0.013(4) 0.002(4)
C70 0.124(10) 0.056(7) 0.063(7) 0.024(6) -0.006(7) -0.007(7)
C71 0.14(2) 0.114(19) 0.073(13) -0.020(12) -0.027(13) 0.013(15)
C72 0.083(14) 0.13(2) 0.111(16) 0.064(15) -0.034(12) -0.003(13)
C73 0.103(19) 0.08(2) 0.096(19) 0.033(16) 0.012(15) 0.000(15)
C74 0.067(6) 0.062(6) 0.053(6) -0.025(5) 0.011(5) -0.016(5)
C75 0.088(8) 0.078(8) 0.097(8) -0.012(6) 0.031(6) -0.037(6)
C76 0.093(8) 0.054(7) 0.139(10) -0.053(7) 0.036(7) -0.005(6)
C77 0.144(12) 0.107(10) 0.102(10) -0.053(8) 0.027(9) -0.049(9)
C78 0.042(5) 0.049(5) 0.037(5) -0.012(4) 0.007(4) -0.001(4)
C79 0.051(5) 0.052(6) 0.036(5) -0.015(4) 0.008(4) -0.011(4)
C80 0.059(5) 0.042(5) 0.056(6) -0.025(4) 0.016(5) -0.015(4)
C81 0.053(6) 0.063(7) 0.068(7) -0.028(5) -0.002(5) -0.008(5)
C82 0.047(5) 0.058(6) 0.063(7) -0.017(5) -0.009(5) -0.004(5)
C83 0.056(5) 0.040(5) 0.054(6) -0.011(4) -0.001(5) 0.005(4)
C84 0.074(7) 0.049(6) 0.074(7) -0.018(5) 0.012(6) -0.006(5)
C85 0.129(11) 0.063(8) 0.143(12) -0.006(8) 0.014(10) 0.002(7)
C86 0.56(4) 0.072(10) 0.161(15) 0.013(10) 0.19(2) 0.080(17)
C87 0.112(12) 0.053(9) 0.50(4) 0.036(14) -0.014(17) -0.052(8)
C88 0.075(7) 0.086(8) 0.059(7) -0.021(6) -0.007(6) -0.006(6)
C89 0.092(9) 0.152(12) 0.060(7) 0.015(7) 0.003(6) 0.007(8)
C90 0.089(9) 0.106(10) 0.129(11) -0.046(8) -0.020(8) 0.002(7)
C91 0.117(10) 0.090(10) 0.084(9) 0.007(7) -0.025(7) 0.009(8)
C92 0.056(5) 0.057(6) 0.039(5) 0.010(4) 0.021(4) 0.000(4)
C93 0.057(5) 0.047(5) 0.043(5) 0.003(4) 0.014(4) 0.004(4)
C94 0.068(6) 0.067(7) 0.041(5) -0.007(5) 0.012(5) -0.016(5)
C95 0.058(6) 0.056(6) 0.043(5) 0.009(4) 0.006(4) 0.011(4)
C96 0.056(5) 0.045(5) 0.032(5) 0.008(4) 0.009(4) -0.009(4)
C97 0.058(5) 0.049(5) 0.028(4) 0.003(4) 0.009(4) -0.001(4)
C98 0.082(8) 0.076(8) 0.049(6) 0.005(5) -0.010(5) -0.002(6)
C99 0.130(11) 0.094(10) 0.102(9) -0.044(8) -0.004(8) -0.015(8)
C100 0.122(10) 0.131(11) 0.039(6) -0.006(6) 0.000(6) -0.010(8)
C101 0.097(9) 0.121(11) 0.084(9) -0.022(7) -0.013(7) -0.006(8)
C102 0.066(6) 0.053(6) 0.050(6) 0.016(4) 0.014(5) 0.015(5)
C103 0.105(8) 0.049(6) 0.108(9) 0.020(6) 0.055(7) 0.017(6)
C104 0.063(6) 0.066(7) 0.090(8) -0.002(6) 0.020(6) 0.014(5)
C105 0.086(7) 0.040(6) 0.090(8) -0.016(5) 0.009(6) 0.012(5)
C106 0.032(4) 0.084(7) 0.023(5) 0.019(4) 0.002(4) 0.010(4)
C107 0.052(5) 0.051(6) 0.090(8) -0.050(6) 0.036(5) -0.024(5)
C108 0.046(5) 0.040(5) 0.080(7) 0.021(5) 0.017(5) -0.002(4)
C109 0.040(5) 0.066(6) 0.028(5) 0.013(4) 0.001(4) -0.021(4)
C110 0.048(5) 0.013(4) 0.062(6) -0.002(4) 0.028(4) -0.006(3)
C111 0.059(6) 0.088(8) 0.067(7) -0.007(6) 0.032(6) -0.028(5)
C112 0.051(5) 0.028(4) 0.040(5) 0.006(4) 0.013(4) 0.006(4)
C113 0.088(7) 0.064(7) 0.072(7) 0.028(6) 0.050(6) 0.007(6)
C114 0.064(6) 0.093(9) 0.074(7) -0.012(6) 0.046(6) -0.008(6)
C115 0.042(5) 0.046(5) 0.040(5) -0.013(4) 0.005(4) -0.003(4)
C116 0.072(6) 0.127(8) 0.052(5) -0.024(6) 0.030(5) 0.001(6)
C117 0.067(7) 0.063(7) 0.096(8) 0.007(6) 0.037(6) 0.015(5)
C118 0.045(5) 0.029(5) 0.081(7) -0.011(4) 0.017(5) -0.001(4)
C119 0.066(6) 0.055(6) 0.108(7) -0.002(5) 0.037(5) 0.004(5)
C120 0.051(6) 0.096(8) 0.059(7) 0.005(6) 0.016(5) 0.010(5)
C121 0.049(5) 0.037(5) 0.064(6) 0.009(4) 0.005(5) 0.002(4)
C122 0.057(6) 0.107(10) 0.079(8) 0.016(7) 0.014(6) -0.012(6)
C123 0.053(6) 0.058(7) 0.081(7) 0.015(5) 0.023(5) -0.011(5)
C124 0.050(5) 0.051(6) 0.035(5) -0.008(4) 0.003(4) -0.017(4)
C125 0.082(7) 0.063(7) 0.085(8) -0.010(6) 0.022(6) -0.027(6)
S11 0.058(2) 0.0246(17) 0.085(3) 0.0194(16) 0.0267(19) 0.0076(14)
C126 0.087(7) 0.068(7) 0.097(7) 0.024(6) 0.054(6) 0.019(6)
C127 0.065(9) 0.047(8) 0.057(9) 0.008(7) 0.016(7) 0.007(7)
S12 0.0332(17) 0.063(2) 0.0286(16) 0.0102(15) -0.0093(12) -0.0034(15)
C128 0.058(6) 0.104(8) 0.058(6) -0.022(6) 0.007(5) 0.007(6)
C129 0.045(7) 0.052(8) 0.038(7) -0.002(7) -0.003(5) -0.007(7)
S13 0.057(2) 0.0224(15) 0.0366(18) -0.0084(13) 0.0163(18) -0.0130(13)
C130 0.071(6) 0.051(6) 0.097(7) -0.009(5) 0.033(6) -0.005(5)
C131 0.075(9) 0.042(8) 0.060(9) -0.012(8) 0.030(9) -0.020(6)
S14 0.047(2) 0.060(2) 0.0263(17) 0.0114(14) 0.0039(14) 0.0089(18)
C132 0.059(5) 0.061(6) 0.063(6) 0.020(5) 0.005(5) 0.004(5)
C133 0.078(8) 0.046(8) 0.023(7) -0.002(6) 0.006(6) 0.007(7)
S15 0.0546(19) 0.057(2) 0.059(2) -0.0375(17) 0.0141(17) -0.0136(16)
C134 0.073(5) 0.065(5) 0.053(5) -0.013(4) 0.015(4) -0.021(4)
C135 0.066(6) 0.052(6) 0.054(5) -0.017(5) 0.014(5) -0.006(5)
C136 0.062(10) 0.053(11) 0.067(11) 0.001(8) 0.031(8) 0.003(8)
S16 0.072(8) 0.079(9) 0.062(8) 0.003(6) 0.006(6) -0.010(6)
C137 0.039(10) 0.055(10) 0.055(10) 0.005(8) 0.001(8) 0.006(8)
S17 0.098(8) 0.042(6) 0.070(7) -0.025(6) 0.026(6) -0.022(6)
C138 0.049(12) 0.047(13) 0.058(13) -0.002(9) 0.022(9) -0.010(8)
S18 0.087(8) 0.069(7) 0.080(9) 0.000(7) 0.046(8) 0.024(6)
C139 0.037(10) 0.039(10) 0.023(10) 0.010(7) 0.011(7) 0.008(8)
S19 0.064(6) 0.100(10) 0.057(7) -0.034(6) 0.006(5) -0.001(7)
C140 0.046(7) 0.044(7) 0.035(7) -0.011(6) 0.025(6) -0.011(6)
S20 0.065(7) 0.033(6) 0.170(14) -0.007(7) 0.041(8) -0.004(5)
C141 0.077(7) 0.048(6) 0.055(6) 0.011(5) 0.007(5) -0.001(5)
C142 0.065(6) 0.064(7) 0.072(7) -0.004(5) 0.012(5) 0.011(5)
C143 0.059(6) 0.057(6) 0.075(7) -0.005(5) 0.000(5) -0.011(5)
C144 0.066(7) 0.042(6) 0.118(9) 0.010(6) 0.005(6) 0.000(5)
C145 0.066(7) 0.060(7) 0.087(8) 0.020(6) 0.001(6) 0.003(5)
C146 0.109(9) 0.058(7) 0.085(8) 0.020(6) 0.025(7) 0.007(7)
C147 0.063(6) 0.047(6) 0.150(11) 0.011(7) 0.044(7) 0.025(5)
C148 0.077(7) 0.052(6) 0.095(8) -0.005(5) 0.031(6) 0.002(5)
C149 0.218(17) 0.094(10) 0.184(15) -0.093(10) 0.134(14) -0.079(11)
C150 0.121(11) 0.050(7) 0.201(15) -0.006(8) 0.024(10) 0.010(7)
C151 0.077(8) 0.100(10) 0.096(9) 0.043(8) -0.002(7) 0.006(7)
C152 0.077(10) 0.164(15) 0.210(17) -0.003(13) -0.016(10) -0.012(10)
C153 0.219(18) 0.099(11) 0.091(10) 0.003(8) 0.009(10) -0.014(11)
C154 0.159(13) 0.125(12) 0.123(11) 0.043(9) -0.078(10) -0.099(11)
C155 0.066(6) 0.061(7) 0.072(7) -0.027(6) 0.002(6) -0.004(5)
C156 0.061(7) 0.075(8) 0.085(8) -0.013(6) -0.016(6) 0.009(6)
C157 0.070(7) 0.066(7) 0.112(9) -0.001(7) -0.008(7) -0.007(6)
C158 0.103(9) 0.056(7) 0.105(9) 0.004(7) -0.029(7) -0.006(6)
C159 0.088(8) 0.064(7) 0.081(8) -0.017(6) -0.029(7) -0.007(6)
C160 0.082(7) 0.065(7) 0.071(7) -0.007(6) 0.000(6) -0.002(6)
C161 0.111(11) 0.103(11) 0.094(10) -0.024(8) -0.051(9) 0.029(8)
C162 0.182(15) 0.076(9) 0.189(15) 0.082(10) 0.084(12) 0.056(9)
C163 0.206(18) 0.210(18) 0.119(12) 0.039(12) 0.086(13) 0.100(15)
C164 0.130(13) 0.131(13) 0.198(17) 0.057(12) -0.070(13) -0.029(10)
C165 0.119(11) 0.062(8) 0.104(10) -0.022(7) -0.004(8) -0.031(7)
C166 0.107(11) 0.122(12) 0.146(13) 0.008(9) 0.027(9) -0.045(9)
C167 0.223(19) 0.099(11) 0.185(16) -0.024(11) 0.105(14) -0.013(12)
C168 0.39(3) 0.065(10) 0.168(17) 0.039(11) 0.072(19) -0.038(14)
C169 0.084(7) 0.044(6) 0.074(7) -0.006(5) 0.028(6) -0.009(5)
C170 0.093(8) 0.057(7) 0.085(8) 0.004(6) 0.018(6) -0.017(6)
C171 0.112(9) 0.049(6) 0.075(8) -0.004(6) 0.033(7) -0.004(6)
C172 0.085(7) 0.052(6) 0.082(8) -0.006(6) 0.028(6) -0.015(5)
C173 0.101(8) 0.040(6) 0.095(8) -0.001(6) 0.043(7) -0.011(6)
C174 0.073(7) 0.067(7) 0.078(7) -0.007(6) 0.026(6) -0.010(5)
C175 0.090(8) 0.056(7) 0.106(9) -0.008(6) 0.012(7) -0.029(6)
C176 0.135(11) 0.174(13) 0.133(11) -0.045(10) -0.070(9) 0.004(10)
C177 0.151(12) 0.167(13) 0.143(11) -0.049(10) 0.065(10) -0.025(10)
C178 0.170(12) 0.120(10) 0.145(11) -0.017(9) 0.041(9) -0.074(9)
C179 0.096(9) 0.054(7) 0.172(14) 0.046(8) 0.053(10) 0.012(6)
C180 0.324(19) 0.194(16) 0.167(14) 0.034(12) 0.050(14) -0.007(15)
C181 0.258(17) 0.312(19) 0.195(15) -0.011(14) 0.122(14) 0.083(15)
C182 0.231(16) 0.251(17) 0.164(14) 0.044(13) -0.024(13) -0.098(14)
C183 0.058(6) 0.064(6) 0.051(6) 0.020(5) 0.008(5) 0.004(5)
C184 0.067(6) 0.062(6) 0.049(6) 0.005(5) 0.012(5) -0.006(5)
C185 0.064(6) 0.056(6) 0.037(5) 0.001(4) 0.003(4) 0.002(5)
C186 0.060(6) 0.058(6) 0.057(6) 0.011(5) 0.001(5) 0.011(5)
C187 0.068(6) 0.063(7) 0.064(7) 0.009(5) 0.016(5) -0.005(5)
C188 0.078(7) 0.048(6) 0.063(7) 0.006(5) 0.017(5) -0.001(5)
C189 0.070(7) 0.076(8) 0.080(8) 0.037(6) 0.019(6) 0.011(6)
C190 0.211(17) 0.096(10) 0.104(11) -0.011(8) -0.001(11) -0.075(11)
C191 0.105(9) 0.082(8) 0.102(9) 0.027(7) 0.030(7) 0.033(7)
C192 0.148(12) 0.077(8) 0.088(9) 0.023(6) 0.039(8) -0.009(8)
C193 0.076(7) 0.068(7) 0.055(6) -0.009(5) 0.020(5) -0.012(6)
C194 0.119(11) 0.143(13) 0.139(12) -0.019(9) 0.063(10) -0.044(10)
C195 0.26(2) 0.070(10) 0.163(15) -0.062(10) -0.021(14) 0.008(12)
C196 0.158(13) 0.115(11) 0.094(10) -0.036(8) 0.044(9) -0.051(10)
C197 0.089(7) 0.045(6) 0.056(7) -0.008(5) 0.016(5) -0.008(5)
C198 0.107(8) 0.048(6) 0.059(7) -0.015(5) 0.018(6) -0.011(5)
C199 0.092(7) 0.037(5) 0.075(7) 0.009(5) 0.019(6) 0.008(5)
C200 0.116(9) 0.053(6) 0.052(7) 0.002(5) 0.023(6) -0.016(6)
C201 0.110(9) 0.057(7) 0.062(7) -0.006(6) 0.033(6) -0.013(6)
C202 0.085(7) 0.061(7) 0.048(6) 0.003(5) 0.000(5) -0.013(6)
C203 0.140(10) 0.069(7) 0.043(6) -0.033(5) 0.027(6) -0.046(7)
C204 0.167(13) 0.081(9) 0.079(8) 0.041(7) -0.014(8) -0.017(8)
C205 0.26(2) 0.25(2) 0.129(13) -0.089(14) 0.111(14) -0.006(18)
C206 0.191(16) 0.204(17) 0.067(9) 0.014(10) -0.018(9) -0.109(14)
C207 0.091(8) 0.072(8) 0.060(7) 0.015(6) 0.004(6) 0.011(6)
C208 0.105(10) 0.108(10) 0.135(12) 0.018(9) 0.028(9) 0.009(8)
C209 0.33(2) 0.075(9) 0.102(10) 0.043(8) 0.115(13) 0.071(12)
C210 0.181(15) 0.081(9) 0.115(11) -0.004(8) 0.027(10) 0.028(9)
C211 0.172(9) 0.241(10) 0.242(10) -0.002(9) 0.112(9) -0.010(9)
C212 0.162(9) 0.237(10) 0.234(10) 0.003(9) 0.110(9) -0.002(8)
C213 0.180(9) 0.247(11) 0.236(10) 0.005(9) 0.117(8) -0.012(9)
C214 0.176(9) 0.237(10) 0.232(10) 0.012(9) 0.116(8) -0.025(9)
C215 0.170(9) 0.236(10) 0.239(10) 0.018(9) 0.105(9) -0.034(8)
C216 0.171(9) 0.241(11) 0.248(10) 0.007(9) 0.099(8) -0.019(9)
C217 0.221(15) 0.128(12) 0.163(13) 0.010(10) 0.054(12) 0.006(11)
C218 0.256(19) 0.198(17) 0.248(18) 0.004(14) 0.016(16) 0.054(15)
C219 0.241(17) 0.166(15) 0.253(17) -0.014(13) 0.111(15) 0.011(14)
C220 0.277(19) 0.207(17) 0.226(17) -0.014(13) 0.077(15) 0.088(15)
C221 0.259(19) 0.27(2) 0.30(2) -0.020(16) 0.104(16) -0.003(16)
C222 0.33(5) 0.053(13) 0.114(18) 0.033(12) 0.00(2) -0.042(19)
C223 0.056(16) 0.09(2) 0.076(17) 0.017(15) -0.006(13) 0.013(14)
C224 0.09(2) 0.071(17) 0.052(15) 0.005(13) -0.003(14) 0.007(15)

loop_
_atom_type_symbol
_atom_type_description
_atom_type_scat_dispersion_real
_atom_type_scat_dispersion_imag
_atom_type_scat_source
S S 0.1246 0.1234 'International Tables Vol C Tables 4.2.6.8 and 6.1.1.4'
C C 0.0033 0.0016 'International Tables Vol C Tables 4.2.6.8 and 6.1.1.4'
H H 0.0000 0.0000 'International Tables Vol C Tables 4.2.6.8 and 6.1.1.4'

loop_
_geom_angle_atom_site_label_1
_geom_angle_atom_site_label_2
_geom_angle_atom_site_label_3
_geom_angle
C5 C1 C9 125.1(8)
C5 C1 C2 109.1(6)
C9 C1 C2 122.3(8)
C12 C2 C1 126.5(7)
C12 C2 C3 123.0(7)
C1 C2 C3 107.3(7)
C15 C3 C4 123.4(7)
C15 C3 C2 124.0(7)
C4 C3 C2 108.3(6)
C18 C4 C3 125.3(7)
C18 C4 C5 123.2(7)
C3 C4 C5 107.5(7)
C6 C5 C1 124.3(7)
C6 C5 C4 123.6(8)
C1 C5 C4 107.8(7)
C5 C6 C20 114.1(8)
C5 C6 C7 114.2(8)
C20 C6 C7 130.9(8)
C21 C7 C8 103.6(10)
C21 C7 C6 136.8(11)
C8 C7 C6 119.6(7)
C8 C7 S6 130.0(7)
C6 C7 S6 110.4(8)
C7 C8 C9 124.6(7)
C7 C8 C31 91.9(11)
C9 C8 C31 143.2(12)
C7 C8 S1 118.1(8)
C9 C8 S1 117.1(8)
C1 C9 C10 113.9(8)
C1 C9 C8 111.4(9)
C10 C9 C8 134.2(8)
C11 C10 C9 121.8(7)
C11 C10 C23 102.9(10)
C9 C10 C23 135.2(10)
C11 C10 S7 129.1(8)
C9 C10 S7 109.1(8)
C32 C11 C10 96.5(11)
C32 C11 C12 141.1(11)
C10 C11 C12 122.4(8)
C10 C11 S2 118.3(6)
C12 C11 S2 119.0(7)
C2 C12 C13 115.9(7)
C2 C12 C11 111.1(8)
C13 C12 C11 132.7(8)
C12 C13 C14 121.0(7)
C12 C13 C25 134.8(9)
C14 C13 C25 104.0(9)
C12 C13 S8 113.6(7)
C14 C13 S8 125.4(7)
C33 C14 C13 99.3(10)
C33 C14 C15 138.2(10)
C13 C14 C15 122.5(7)
C13 C14 S3 118.4(6)
C15 C14 S3 118.7(6)
C3 C15 C16 113.3(7)
C3 C15 C14 112.6(6)
C16 C15 C14 133.4(7)
C17 C16 C27 103.1(9)
C17 C16 C15 122.6(6)
C27 C16 C15 133.6(10)
C17 C16 S9 122.9(7)
C15 C16 S9 114.2(6)
C16 C17 C34 99.4(11)
C16 C17 C18 122.4(7)
C34 C17 C18 138.1(11)
C16 C17 S4 119.4(6)
C18 C17 S4 118.0(6)
C4 C18 C19 114.2(8)
C4 C18 C17 111.9(7)
C19 C18 C17 133.4(8)
C29 C19 C18 137.4(10)
C29 C19 C20 100.5(9)
C18 C19 C20 121.8(7)
C18 C19 S10 113.8(7)
C20 C19 S10 123.8(7)
C19 C20 C6 121.5(7)
C19 C20 C35 100.2(11)
C6 C20 C35 138.2(11)
C19 C20 S5 121.0(8)
C6 C20 S5 117.5(7)
C22 C21 C7 124.7(12)
C31 C22 C36 136.7(10)
C21 C22 C36 133.6(9)
C21 C22 S1 109.5(8)
C36 C22 S1 117.0(6)
C31 C22 S6 111.0(9)
C36 C22 S6 112.3(6)
C8 S1 C22 84.1(5)
C24 C23 C10 122.5(12)
C23 C24 C50 133.3(8)
C32 C24 C50 133.6(11)
C23 C24 S2 112.1(8)
C50 C24 S2 114.6(6)
C32 C24 S7 109.0(11)
C50 C24 S7 117.1(5)
C11 S2 C24 83.9(4)
C26 C25 C13 117.7(11)
C25 C26 C64 132.1(9)
C33 C26 C64 131.5(10)
C25 C26 S3 113.4(8)
C64 C26 S3 114.5(5)
C33 C26 S8 109.4(9)
C64 C26 S8 118.7(6)
C14 S3 C26 86.3(4)
C28 C27 C16 121.0(12)
C27 C28 C78 133.2(9)
C34 C28 C78 133.7(11)
C27 C28 S4 108.2(8)
C78 C28 S4 118.5(6)
C34 C28 S9 109.6(11)
C78 C28 S9 115.7(6)
C17 S4 C28 88.1(4)
C30 C29 C19 124.7(12)
C29 C30 C92 132.9(9)
C35 C30 C92 132.2(10)
C29 C30 S5 108.7(9)
C92 C30 S5 118.4(6)
C35 C30 S10 116.7(10)
C92 C30 S10 111.1(6)
C20 S5 C30 85.1(5)
C7 S6 C22 77.0(5)
C22 C31 C8 130.0(16)
C10 S7 C24 80.2(5)
C24 C32 C11 125.1(17)
C13 S8 C26 83.1(5)
C26 C33 C14 122.4(15)
C16 S9 C28 83.8(5)
C28 C34 C17 121.5(18)
C30 S10 C19 79.4(5)
C30 C35 C20 119.7(16)
C37 C36 C41 119.8(7)
C37 C36 C22 120.8(7)
C41 C36 C22 119.3(7)
C36 C37 C38 121.7(7)
C36 C37 H1 119.1
C38 C37 H1 119.1
C37 C38 C39 118.1(7)
C37 C38 C42 123.2(7)
C39 C38 C42 118.6(7)
C40 C39 C38 121.1(7)
C40 C39 H2 119.5
C38 C39 H2 119.5
C39 C40 C41 119.7(7)
C39 C40 C46 119.9(7)
C41 C40 C46 120.4(7)
C40 C41 C36 119.6(7)
C40 C41 H3 120.2
C36 C41 H3 120.2
C44 C42 C38 111.5(7)
C44 C42 C45 106.3(7)
C38 C42 C45 111.8(7)
C44 C42 C43 111.9(8)
C38 C42 C43 107.9(6)
C45 C42 C43 107.3(7)
C42 C43 H4 109.5
C42 C43 H5 109.5
H4 C43 H5 109.5
C42 C43 H6 109.5
H4 C43 H6 109.5
H5 C43 H6 109.5
C42 C44 H7 109.5
C42 C44 H8 109.5
H7 C44 H8 109.5
C42 C44 H9 109.5
H7 C44 H9 109.5
H8 C44 H9 109.5
C42 C45 H10 109.5
C42 C45 H11 109.5
H10 C45 H11 109.5
C42 C45 H12 109.5
H10 C45 H12 109.5
H11 C45 H12 109.5
C49 C46 C47 108.3(7)
C49 C46 C40 110.8(7)
C47 C46 C40 108.0(7)
C49 C46 C48 107.3(8)
C47 C46 C48 111.0(7)
C40 C46 C48 111.5(7)
C46 C47 H13 109.5
C46 C47 H14 109.5
H13 C47 H14 109.5
C46 C47 H15 109.5
H13 C47 H15 109.5
H14 C47 H15 109.5
C46 C48 H16 109.5
C46 C48 H17 109.5
H16 C48 H17 109.5
C46 C48 H18 109.5
H16 C48 H18 109.5
H17 C48 H18 109.5
C46 C49 H19 109.5
C46 C49 H20 109.5
H19 C49 H20 109.5
C46 C49 H21 109.5
H19 C49 H21 109.5
H20 C49 H21 109.5
C51 C50 C55 117.9(7)
C51 C50 C24 121.0(7)
C55 C50 C24 121.1(7)
C52 C51 C50 122.3(7)
C52 C51 H22 118.9
C50 C51 H22 118.9
C51 C52 C53 118.2(7)
C51 C52 C56 118.9(7)
C53 C52 C56 122.9(7)
C52 C53 C54 121.6(7)
C52 C53 H23 119.2
C54 C53 H23 119.2
C55 C54 C53 118.9(7)
C55 C54 C60 118.2(8)
C53 C54 C60 122.9(8)
C54 C55 C50 121.0(7)
C54 C55 H24 119.5
C50 C55 H24 119.5
C58 C56 C57 103.2(10)
C58 C56 C59 118.2(10)
C57 C56 C59 101.6(10)
C58 C56 C52 111.2(7)
C57 C56 C52 109.1(8)
C59 C56 C52 112.4(8)
C56 C57 H25 109.5
C56 C57 H26 109.5
H25 C57 H26 109.5
C56 C57 H27 109.5
H25 C57 H27 109.5
H26 C57 H27 109.5
C56 C58 H28 109.5
C56 C58 H29 109.5
H28 C58 H29 109.5
C56 C58 H30 109.5
H28 C58 H30 109.5
H29 C58 H30 109.5
C56 C59 H31 109.5
C56 C59 H32 109.5
H31 C59 H32 109.5
C56 C59 H33 109.5
H31 C59 H33 109.5
H32 C59 H33 109.5
C63 C60 C61 111.1(10)
C63 C60 C62 110.4(12)
C61 C60 C62 106.3(11)
C63 C60 C54 111.7(8)
C61 C60 C54 109.7(9)
C62 C60 C54 107.5(8)
C60 C61 H34 109.5
C60 C61 H35 109.5
H34 C61 H35 109.5
C60 C61 H36 109.5
H34 C61 H36 109.5
H35 C61 H36 109.5
C60 C62 H37 109.5
C60 C62 H38 109.5
H37 C62 H38 109.5
C60 C62 H39 109.5
H37 C62 H39 109.5
H38 C62 H39 109.5
C60 C63 H40 109.5
C60 C63 H41 109.5
H40 C63 H41 109.5
C60 C63 H42 109.5
H40 C63 H42 109.5
H41 C63 H42 109.5
C69 C64 C65 115.8(7)
C69 C64 C26 122.5(7)
C65 C64 C26 121.6(7)
C66 C65 C64 122.8(7)
C66 C65 H43 118.6
C64 C65 H43 118.6
C67 C66 C65 116.9(8)
C67 C66 C70 124.4(8)
C65 C66 C70 118.7(8)
C66 C67 C68 124.7(8)
C66 C67 H44 117.7
C68 C67 H44 117.7
C69 C68 C67 116.7(8)
C69 C68 C74 122.6(8)
C67 C68 C74 120.6(8)
C68 C69 C64 123.1(8)
C68 C69 H45 118.5
C64 C69 H45 118.5
C223 C70 C224 114(2)
C72 C70 C222 113.1(17)
C72 C70 C71 104.3(15)
C222 C70 C71 101.4(17)
C223 C70 C66 102.7(15)
C72 C70 C66 112.2(11)
C224 C70 C66 110.4(13)
C222 C70 C66 113.4(11)
C71 C70 C66 111.6(10)
C223 C70 C73 113(2)
C224 C70 C73 106(2)
C66 C70 C73 110.5(16)
C70 C71 H46 109.5
C70 C71 H47 109.5
H46 C71 H47 109.5
C70 C71 H48 109.5
H46 C71 H48 109.5
H47 C71 H48 109.5
C70 C72 H49 109.5
C70 C72 H50 109.5
H49 C72 H50 109.5
C70 C72 H51 109.5
H49 C72 H51 109.5
H50 C72 H51 109.5
C70 C73 H52 109.5
C70 C73 H53 109.4
H52 C73 H53 109.5
C70 C73 H54 109.5
H52 C73 H54 109.5
H53 C73 H54 109.5
C76 C74 C75 107.3(9)
C76 C74 C68 109.8(7)
C75 C74 C68 111.7(7)
C76 C74 C77 108.3(9)
C75 C74 C77 110.0(8)
C68 C74 C77 109.6(8)
C74 C75 H55 109.5
C74 C75 H56 109.5
H55 C75 H56 109.5
C74 C75 H57 109.5
H55 C75 H57 109.5
H56 C75 H57 109.5
C74 C76 H58 109.5
C74 C76 H59 109.5
H58 C76 H59 109.5
C74 C76 H60 109.5
H58 C76 H60 109.5
H59 C76 H60 109.5
C74 C77 H61 109.5
C74 C77 H62 109.5
H61 C77 H62 109.5
C74 C77 H63 109.5
H61 C77 H63 109.5
H62 C77 H63 109.5
C83 C78 C79 119.5(7)
C83 C78 C28 120.0(7)
C79 C78 C28 120.3(7)
C80 C79 C78 122.1(8)
C80 C79 H64 118.9
C78 C79 H64 118.9
C79 C80 C81 115.5(8)
C79 C80 C84 123.8(9)
C81 C80 C84 120.7(8)
C80 C81 C82 124.3(8)
C80 C81 H65 117.8
C82 C81 H65 117.8
C83 C82 C81 115.3(8)
C83 C82 C88 122.1(9)
C81 C82 C88 122.4(8)
C78 C83 C82 123.2(8)
C78 C83 H66 118.4
C82 C83 H66 118.4
C80 C84 C86 111.1(10)
C80 C84 C85 111.8(8)
C86 C84 C85 101.9(11)
C80 C84 C87 109.4(8)
C86 C84 C87 115.9(14)
C85 C84 C87 106.5(12)
C84 C85 H67 109.5
C84 C85 H68 109.5
H67 C85 H68 109.5
C84 C85 H69 109.5
H67 C85 H69 109.5
H68 C85 H69 109.5
C84 C86 H70 109.5
C84 C86 H71 109.5
H70 C86 H71 109.5
C84 C86 H72 109.5
H70 C86 H72 109.5
H71 C86 H72 109.5
C84 C87 H73 109.5
C84 C87 H74 109.5
H73 C87 H74 109.5
C84 C87 H75 109.5
H73 C87 H75 109.5
H74 C87 H75 109.5
C91 C88 C82 114.0(8)
C91 C88 C90 110.8(10)
C82 C88 C90 107.3(9)
C91 C88 C89 106.2(10)
C82 C88 C89 107.8(8)
C90 C88 C89 110.6(9)
C88 C89 H76 109.5
C88 C89 H77 109.5
H76 C89 H77 109.5
C88 C89 H78 109.5
H76 C89 H78 109.5
H77 C89 H78 109.5
C88 C90 H79 109.5
C88 C90 H80 109.5
H79 C90 H80 109.5
C88 C90 H81 109.5
H79 C90 H81 109.5
H80 C90 H81 109.5
C88 C91 H82 109.5
C88 C91 H83 109.5
H82 C91 H83 109.5
C88 C91 H84 109.5
H82 C91 H84 109.5
H83 C91 H84 109.5
C93 C92 C97 119.5(7)
C93 C92 C30 120.5(8)
C97 C92 C30 120.0(8)
C94 C93 C92 119.7(8)
C94 C93 H85 120.1
C92 C93 H85 120.1
C93 C94 C95 119.1(8)
C93 C94 C98 120.3(9)
C95 C94 C98 120.6(8)
C94 C95 C96 122.9(8)
C94 C95 H86 118.6
C96 C95 H86 118.6
C97 C96 C95 118.0(8)
C97 C96 C102 120.5(7)
C95 C96 C102 121.5(7)
C96 C97 C92 120.8(8)
C96 C97 H87 119.6
C92 C97 H87 119.6
C99 C98 C94 113.6(8)
C99 C98 C101 108.5(10)
C94 C98 C101 109.3(9)
C99 C98 C100 106.4(10)
C94 C98 C100 109.7(8)
C101 C98 C100 109.4(9)
C98 C99 H88 109.5
C98 C99 H89 109.5
H88 C99 H89 109.5
C98 C99 H90 109.5
H88 C99 H90 109.5
H89 C99 H90 109.5
C98 C100 H91 109.5
C98 C100 H92 109.5
H91 C100 H92 109.5
C98 C100 H93 109.5
H91 C100 H93 109.5
H92 C100 H93 109.5
C98 C101 H94 109.5
C98 C101 H95 109.5
H94 C101 H95 109.5
C98 C101 H96 109.5
H94 C101 H96 109.5
H95 C101 H96 109.5
C104 C102 C105 109.9(8)
C104 C102 C96 108.0(8)
C105 C102 C96 113.0(7)
C104 C102 C103 110.6(8)
C105 C102 C103 107.3(8)
C96 C102 C103 108.0(7)
C102 C103 H97 109.5
C102 C103 H98 109.5
H97 C103 H98 109.5
C102 C103 H99 109.5
H97 C103 H99 109.5
H98 C103 H99 109.5
C102 C104 H100 109.5
C102 C104 H101 109.5
H100 C104 H101 109.5
C102 C104 H102 109.5
H100 C104 H102 109.5
H101 C104 H102 109.5
C102 C105 H103 109.5
C102 C105 H104 109.5
H103 C105 H104 109.5
C102 C105 H105 109.5
H103 C105 H105 109.5
H104 C105 H105 109.5
C107 C106 C114 122.1(9)
C107 C106 C110 106.0(7)
C114 C106 C110 127.0(9)
C108 C107 C106 108.3(7)
C108 C107 C117 123.1(10)
C106 C107 C117 124.3(10)
C109 C108 C107 107.2(7)
C109 C108 C120 121.7(9)
C107 C108 C120 125.7(9)
C110 C109 C108 111.1(7)
C110 C109 C123 119.6(8)
C108 C109 C123 126.0(8)
C109 C110 C106 107.4(7)
C109 C110 C111 128.7(8)
C106 C110 C111 119.0(8)
C125 C111 C112 136.5(10)
C125 C111 C110 110.0(9)
C112 C111 C110 112.7(8)
C136 C112 C113 96.0(13)
C136 C112 C111 141.4(13)
C113 C112 C111 121.9(7)
C113 C112 S11 114.5(6)
C111 C112 S11 122.5(7)
C114 C113 C112 125.4(9)
C114 C113 C127 130.2(11)
C112 C113 C127 104.3(10)
C114 C113 S16 106.1(9)
C112 C113 S16 128.0(8)
C113 C114 C106 112.1(9)
C113 C114 C115 132.4(10)
C106 C114 C115 114.6(10)
C114 C115 C137 145.8(13)
C114 C115 C116 120.9(8)
C137 C115 C116 93.3(12)
C114 C115 S12 125.8(7)
C116 C115 S12 112.6(6)
C117 C116 C129 132.4(11)
C117 C116 C115 123.8(9)
C129 C116 C115 103.7(10)
C117 C116 S17 106.1(10)
C115 C116 S17 129.6(9)
C116 C117 C118 132.4(10)
C116 C117 C107 113.2(10)
C118 C117 C107 113.1(10)
C117 C118 C138 141.3(12)
C117 C118 C119 123.3(8)
C138 C118 C119 95.0(9)
C117 C118 S13 127.5(8)
C119 C118 S13 108.9(6)
C120 C119 C131 130.6(10)
C120 C119 C118 123.2(8)
C131 C119 C118 106.1(9)
C120 C119 S18 104.9(8)
C118 C119 S18 131.4(8)
C121 C120 C119 136.4(10)
C121 C120 C108 111.6(10)
C119 C120 C108 110.7(9)
C120 C121 C139 140.7(11)
C120 C121 C122 125.9(8)
C139 C121 C122 93.3(9)
C120 C121 S14 124.5(7)
C122 C121 S14 109.1(6)
C123 C122 C133 133.3(11)
C123 C122 C121 122.8(8)
C133 C122 C121 103.9(8)
C123 C122 S19 108.4(9)
C121 C122 S19 128.6(8)
C122 C123 C124 137.6(10)
C122 C123 C109 110.8(9)
C124 C123 C109 110.1(8)
C123 C124 C125 126.3(7)
C123 C124 C140 138.8(10)
C125 C124 C140 94.9(9)
C123 C124 S15 119.4(7)
C125 C124 S15 113.4(6)
C111 C125 C124 124.2(9)
C111 C125 C135 129.4(10)
C124 C125 C135 106.3(9)
C111 C125 S20 108.2(9)
C124 C125 S20 127.3(8)
C126 S11 C112 90.8(5)
C136 C126 C141 133.1(13)
C127 C126 C141 131.4(10)
C127 C126 S11 112.1(9)
C141 C126 S11 116.5(7)
C136 C126 S16 112.6(13)
C141 C126 S16 114.3(8)
C126 C127 C113 118.1(12)
C115 S12 C128 91.7(4)
C129 C128 C155 133.9(10)
C137 C128 C155 132.0(13)
C129 C128 S12 110.2(8)
C155 C128 S12 115.8(7)
C137 C128 S17 112.4(13)
C155 C128 S17 115.5(8)
C128 C129 C116 121.2(12)
C118 S13 C130 94.5(4)
C131 C130 C169 131.9(9)
C138 C130 C169 130.0(11)
C131 C130 S13 108.8(8)
C169 C130 S13 119.3(7)
C138 C130 S18 116.6(9)
C169 C130 S18 113.0(7)
C130 C131 C119 121.2(11)
C121 S14 C132 95.5(4)
C133 C132 C183 133.4(9)
C139 C132 C183 132.8(10)
C133 C132 S14 106.8(7)
C183 C132 S14 119.6(7)
C139 C132 S19 113.8(9)
C183 C132 S19 113.4(7)
C132 C133 C122 124.6(10)
C124 S15 C134 92.4(4)
C135 C134 C197 134.1(9)
C140 C134 C197 129.3(10)
C135 C134 S15 110.0(7)
C197 C134 S15 115.8(6)
C140 C134 S20 113.0(10)
C197 C134 S20 116.9(7)
C134 C135 C125 117.7(11)
C126 C136 C112 125(2)
C113 S16 C126 77.5(6)
C128 C137 C115 124(2)
C116 S17 C128 77.5(6)
C130 C138 C118 119.1(13)
C119 S18 C130 77.8(6)
C132 C139 C121 123.4(14)
C122 S19 C132 80.0(6)
C134 C140 C124 119.5(14)
C125 S20 C134 79.9(6)
C142 C141 C146 117.4(9)
C142 C141 C126 125.7(9)
C146 C141 C126 116.6(9)
C141 C142 C143 123.6(9)
C141 C142 H106 118.2
C143 C142 H106 118.2
C144 C143 C142 116.3(9)
C144 C143 C147 125.3(9)
C142 C143 C147 118.3(8)
C143 C144 C145 123.5(9)
C143 C144 H107 118.2
C145 C144 H107 118.2
C146 C145 C144 116.6(10)
C146 C145 C151 121.4(10)
C144 C145 C151 122.0(9)
C145 C146 C141 122.5(10)
C145 C146 H108 118.8
C141 C146 H108 118.8
C149 C147 C143 107.7(9)
C149 C147 C148 107.5(10)
C143 C147 C148 110.4(8)
C149 C147 C150 118.7(11)
C143 C147 C150 107.2(9)
C148 C147 C150 105.1(9)
C147 C148 H109 109.5
C147 C148 H110 109.5
H109 C148 H110 109.5
C147 C148 H111 109.5
H109 C148 H111 109.5
H110 C148 H111 109.5
C147 C149 H112 109.5
C147 C149 H113 109.5
H112 C149 H113 109.5
C147 C149 H114 109.5
H112 C149 H114 109.5
H113 C149 H114 109.5
C147 C150 H115 109.5
C147 C150 H116 109.5
H115 C150 H116 109.5
C147 C150 H117 109.5
H115 C150 H117 109.5
H116 C150 H117 109.5
C154 C151 C153 110.9(13)
C154 C151 C145 113.1(9)
C153 C151 C145 104.9(11)
C154 C151 C152 110.2(12)
C153 C151 C152 112.0(12)
C145 C151 C152 105.5(11)
C151 C152 H118 109.5
C151 C152 H119 109.5
H118 C152 H119 109.5
C151 C152 H120 109.5
H118 C152 H120 109.5
H119 C152 H120 109.5
C151 C153 H121 109.5
C151 C153 H122 109.5
H121 C153 H122 109.5
C151 C153 H123 109.5
H121 C153 H123 109.5
H122 C153 H123 109.5
C151 C154 H124 109.5
C151 C154 H125 109.5
H124 C154 H125 109.5
C151 C154 H126 109.5
H124 C154 H126 109.5
H125 C154 H126 109.5
C160 C155 C156 118.2(9)
C160 C155 C128 119.3(10)
C156 C155 C128 122.4(9)
C157 C156 C155 120.9(10)
C157 C156 H127 119.5
C155 C156 H127 119.5
C156 C157 C158 118.4(10)
C156 C157 C161 120.8(10)
C158 C157 C161 120.9(10)
C159 C158 C157 120.8(10)
C159 C158 H128 119.6
C157 C158 H128 119.6
C160 C159 C158 118.1(10)
C160 C159 C165 118.0(10)
C158 C159 C165 123.8(9)
C155 C160 C159 123.5(10)
C155 C160 H129 118.3
C159 C160 H129 118.3
C164 C161 C162 111.7(12)
C164 C161 C163 109.1(13)
C162 C161 C163 101.4(13)
C164 C161 C157 112.4(13)
C162 C161 C157 110.8(10)
C163 C161 C157 110.9(11)
C161 C162 H130 109.5
C161 C162 H131 109.5
H130 C162 H131 109.5
C161 C162 H132 109.5
H130 C162 H132 109.5
H131 C162 H132 109.5
C161 C163 H133 109.5
C161 C163 H134 109.5
H133 C163 H134 109.5
C161 C163 H135 109.5
H133 C163 H135 109.5
H134 C163 H135 109.5
C161 C164 H136 109.5
C161 C164 H137 109.5
H136 C164 H137 109.5
C161 C164 H138 109.5
H136 C164 H138 109.5
H137 C164 H138 109.5
C168 C165 C167 108.3(14)
C168 C165 C166 118.3(15)
C167 C165 C166 107.4(11)
C168 C165 C159 114.3(10)
C167 C165 C159 100.1(11)
C166 C165 C159 106.7(10)
C165 C166 H139 109.5
C165 C166 H140 109.5
H139 C166 H140 109.5
C165 C166 H141 109.5
H139 C166 H141 109.5
H140 C166 H141 109.5
C165 C167 H142 109.5
C165 C167 H143 109.5
H142 C167 H143 109.5
C165 C167 H144 109.5
H142 C167 H144 109.5
H143 C167 H144 109.5
C165 C168 H241 109.5
C165 C168 H242 109.5
H241 C168 H242 109.5
C165 C168 H243 109.5
H241 C168 H243 109.5
H242 C168 H243 109.5
C174 C169 C170 117.1(9)
C174 C169 C130 121.6(9)
C170 C169 C130 121.3(9)
C171 C170 C169 122.0(10)
C171 C170 H148 119.0
C169 C170 H148 119.0
C172 C171 C170 116.9(10)
C172 C171 C175 123.3(9)
C170 C171 C175 119.7(10)
C171 C172 C173 124.3(9)
C171 C172 H149 117.8
C173 C172 H149 117.8
C174 C173 C172 114.6(10)
C174 C173 C179 119.2(10)
C172 C173 C179 126.1(10)
C169 C174 C173 124.9(10)
C169 C174 H150 117.5
C173 C174 H150 117.5
C171 C175 C178 113.9(10)
C171 C175 C176 112.8(10)
C178 C175 C176 111.8(12)
C171 C175 C177 109.5(10)
C178 C175 C177 108.8(11)
C176 C175 C177 98.9(11)
C175 C176 H151 109.5
C175 C176 H152 109.5
H151 C176 H152 109.5
C175 C176 H153 109.5
H151 C176 H153 109.5
H152 C176 H153 109.5
C175 C177 H154 109.5
C175 C177 H155 109.5
H154 C177 H155 109.5
C175 C177 H156 109.5
H154 C177 H156 109.5
H155 C177 H156 109.5
C175 C178 H157 109.5
C175 C178 H158 109.5
H157 C178 H158 109.5
C175 C178 H159 109.5
H157 C178 H159 109.5
H158 C178 H159 109.5
C182 C179 C181 115(2)
C182 C179 C173 115.4(13)
C181 C179 C173 113.2(13)
C182 C179 C180 95.7(14)
C181 C179 C180 106.0(15)
C173 C179 C180 109.5(13)
C179 C180 H160 109.5
C179 C180 H161 109.5
H160 C180 H161 109.5
C179 C180 H162 109.5
H160 C180 H162 109.5
H161 C180 H162 109.5
C179 C181 H163 109.4
C179 C181 H164 109.5
H163 C181 H164 109.5
C179 C181 H165 109.5
H163 C181 H165 109.5
H164 C181 H165 109.5
C179 C182 H244 109.5
C179 C182 H245 109.5
H244 C182 H245 109.5
C179 C182 H246 109.5
H244 C182 H246 109.5
H245 C182 H246 109.5
C184 C183 C188 117.9(8)
C184 C183 C132 124.3(9)
C188 C183 C132 117.8(8)
C183 C184 C185 125.7(9)
C183 C184 H169 117.1
C185 C184 H169 117.1
C184 C185 C186 113.7(8)
C184 C185 C189 120.6(8)
C186 C185 C189 125.7(8)
C185 C186 C187 126.3(9)
C185 C186 H170 116.9
C187 C186 H170 116.9
C188 C187 C186 114.3(9)
C188 C187 C193 120.7(9)
C186 C187 C193 124.9(9)
C187 C188 C183 122.1(8)
C187 C188 H171 118.9
C183 C188 H171 118.9
C190 C189 C185 112.8(9)
C190 C189 C191 113.1(12)
C185 C189 C191 108.8(9)
C190 C189 C192 106.2(10)
C185 C189 C192 110.1(9)
C191 C189 C192 105.6(9)
C189 C190 H172 109.5
C189 C190 H173 109.5
H172 C190 H173 109.5
C189 C190 H174 109.5
H172 C190 H174 109.5
H173 C190 H174 109.5
C189 C191 H175 109.5
C189 C191 H176 109.5
H175 C191 H176 109.5
C189 C191 H177 109.5
H175 C191 H177 109.5
H176 C191 H177 109.5
C189 C192 H178 109.5
C189 C192 H179 109.5
H178 C192 H179 109.5
C189 C192 H180 109.5
H178 C192 H180 109.5
H179 C192 H180 109.5
C195 C193 C187 111.4(9)
C195 C193 C194 104.0(12)
C187 C193 C194 111.1(9)
C195 C193 C196 111.5(11)
C187 C193 C196 113.9(9)
C194 C193 C196 104.2(10)
C193 C194 H181 109.5
C193 C194 H182 109.5
H181 C194 H182 109.5
C193 C194 H183 109.5
H181 C194 H183 109.5
H182 C194 H183 109.5
C193 C195 H238 109.5
C193 C195 H239 109.5
H238 C195 H239 109.5
C193 C195 H240 109.5
H238 C195 H240 109.5
H239 C195 H240 109.5
C193 C196 H187 109.5
C193 C196 H188 109.5
H187 C196 H188 109.5
C193 C196 H189 109.5
H187 C196 H189 109.5
H188 C196 H189 109.5
C198 C197 C202 117.5(8)
C198 C197 C134 122.9(9)
C202 C197 C134 119.5(9)
C197 C198 C199 125.0(9)
C197 C198 H190 117.5
C199 C198 H190 117.5
C200 C199 C198 111.2(9)
C200 C199 C203 129.8(9)
C198 C199 C203 119.0(9)
C201 C200 C199 126.6(10)
C201 C200 H191 116.7
C199 C200 H191 116.7
C200 C201 C202 117.2(10)
C200 C201 C207 123.2(9)
C202 C201 C207 119.4(9)
C201 C202 C197 122.3(9)
C201 C202 H192 118.8
C197 C202 H192 118.9
C199 C203 C206 108.7(9)
C199 C203 C204 112.8(8)
C206 C203 C204 107.4(12)
C199 C203 C205 107.7(11)
C206 C203 C205 113.4(11)
C204 C203 C205 107.0(11)
C203 C204 H193 109.5
C203 C204 H194 109.5
H193 C204 H194 109.5
C203 C204 H195 109.5
H193 C204 H195 109.5
H194 C204 H195 109.5
C203 C205 H196 109.5
C203 C205 H197 109.5
H196 C205 H197 109.5
C203 C205 H198 109.5
H196 C205 H198 109.5
H197 C205 H198 109.5
C203 C206 H199 109.5
C203 C206 H200 109.5
H199 C206 H200 109.5
C203 C206 H201 109.5
H199 C206 H201 109.5
H200 C206 H201 109.5
C209 C207 C208 109.0(11)
C209 C207 C201 114.5(10)
C208 C207 C201 110.1(9)
C209 C207 C210 107.9(10)
C208 C207 C210 105.9(10)
C201 C207 C210 109.1(9)
C207 C208 H202 109.5
C207 C208 H203 109.5
H202 C208 H203 109.5
C207 C208 H204 109.5
H202 C208 H204 109.5
H203 C208 H204 109.5
C207 C209 H205 109.5
C207 C209 H206 109.5
H205 C209 H206 109.5
C207 C209 H207 109.5
H205 C209 H207 109.5
H206 C209 H207 109.5
C207 C210 H208 109.5
C207 C210 H209 109.5
H208 C210 H209 109.5
C207 C210 H210 109.5
H208 C210 H210 109.5
H209 C210 H210 109.5
C212 C211 C216 119.2(13)
C212 C211 H220 120.4
C216 C211 H220 120.3
C211 C212 C213 119.8(13)
C211 C212 H221 120.1
C213 C212 H221 120.1
C214 C213 C212 120.5(13)
C214 C213 H222 119.8
C212 C213 H222 119.7
C213 C214 C215 119.2(13)
C213 C214 H223 120.4
C215 C214 H223 120.4
C216 C215 C214 120.4(13)
C216 C215 H224 119.8
C214 C215 H224 119.8
C215 C216 C211 119.9(13)
C215 C216 H225 120.0
C211 C216 H225 120.1
C218 C217 H226 109.5
C218 C217 H227 109.5
H226 C217 H227 109.5
C218 C217 H228 109.5
H226 C217 H228 109.5
H227 C217 H228 109.5
C219 C218 C217 120.6(17)
C219 C218 H229 107.2
C217 C218 H229 107.2
C219 C218 H230 107.2
C217 C218 H230 107.2
H229 C218 H230 106.8
C218 C219 C220 120.1(16)
C218 C219 H231 107.3
C220 C219 H231 107.3
C218 C219 H232 107.3
C220 C219 H232 107.3
H231 C219 H232 106.9
C221 C220 C219 109.7(15)
C221 C220 H233 109.8
C219 C220 H233 109.7
C221 C220 H234 109.7
C219 C220 H234 109.7
H233 C220 H234 108.2
C220 C221 H235 109.5
C220 C221 H236 109.5
H235 C221 H236 109.5
C220 C221 H237 109.4
H235 C221 H237 109.5
H236 C221 H237 109.5
C70 C222 H211 109.5
C70 C222 H212 109.5
H211 C222 H212 109.5
C70 C222 H213 109.5
H211 C222 H213 109.5
H212 C222 H213 109.5
C70 C223 H214 109.5
C70 C223 H215 109.5
H214 C223 H215 109.5
C70 C223 H216 109.5
H214 C223 H216 109.5
H215 C223 H216 109.5
C70 C224 H217 109.5
C70 C224 H218 109.5
H217 C224 H218 109.5
C70 C224 H219 109.5
H217 C224 H219 109.5
H218 C224 H219 109.5

loop_
_geom_bond_atom_site_label_1
_geom_bond_atom_site_label_2
_geom_bond_distance
C1 C5 1.395(10)
C1 C9 1.399(10)
C1 C2 1.410(11)
C2 C12 1.357(10)
C2 C3 1.435(10)
C3 C15 1.367(9)
C3 C4 1.400(10)
C4 C18 1.374(10)
C4 C5 1.442(10)
C5 C6 1.361(10)
C6 C20 1.448(12)
C6 C7 1.471(12)
C7 C21 1.377(12)
C7 C8 1.424(13)
C7 S6 1.854(9)
C8 C9 1.433(13)
C8 C31 1.448(13)
C8 S1 1.797(8)
C9 C10 1.422(13)
C10 C11 1.423(13)
C10 C23 1.439(11)
C10 S7 1.757(9)
C11 C32 1.409(16)
C11 C12 1.476(11)
C11 S2 1.816(9)
C12 C13 1.410(11)
C13 C14 1.431(11)
C13 C25 1.462(13)
C13 S8 1.737(9)
C14 C33 1.420(16)
C14 C15 1.453(10)
C14 S3 1.775(8)
C15 C16 1.440(10)
C16 C17 1.390(11)
C16 C27 1.417(14)
C16 S9 1.795(9)
C17 C34 1.432(17)
C17 C18 1.456(11)
C17 S4 1.717(8)
C18 C19 1.430(11)
C19 C29 1.397(13)
C19 C20 1.434(12)
C19 S10 1.879(9)
C20 C35 1.464(16)
C20 S5 1.733(8)
C21 C22 1.283(12)
C22 C31 1.271(14)
C22 C36 1.483(10)
C22 S1 1.881(8)
C22 S6 1.931(8)
C23 C24 1.265(12)
C24 C32 1.360(15)
C24 C50 1.458(11)
C24 S2 1.862(8)
C24 S7 1.919(9)
C25 C26 1.342(13)
C26 C33 1.367(16)
C26 C64 1.460(10)
C26 S3 1.796(8)
C26 S8 1.880(8)
C27 C28 1.352(15)
C28 C34 1.361(18)
C28 C78 1.470(10)
C28 S4 1.787(8)
C28 S9 1.815(9)
C29 C30 1.307(12)
C30 C35 1.339(16)
C30 C92 1.468(11)
C30 S5 1.849(9)
C30 S10 1.868(8)
C36 C37 1.369(10)
C36 C41 1.403(10)
C37 C38 1.394(10)
C37 H1 0.9500
C38 C39 1.403(10)
C38 C42 1.535(11)
C39 C40 1.381(10)
C39 H2 0.9500
C40 C41 1.400(10)
C40 C46 1.542(11)
C41 H3 0.9500
C42 C44 1.509(12)
C42 C45 1.566(11)
C42 C43 1.584(11)
C43 H4 0.9800
C43 H5 0.9800
C43 H6 0.9800
C44 H7 0.9800
C44 H8 0.9800
C44 H9 0.9800
C45 H10 0.9800
C45 H11 0.9800
C45 H12 0.9800
C46 C49 1.480(11)
C46 C47 1.539(12)
C46 C48 1.566(12)
C47 H13 0.9800
C47 H14 0.9800
C47 H15 0.9800
C48 H16 0.9800
C48 H17 0.9800
C48 H18 0.9800
C49 H19 0.9800
C49 H20 0.9800
C49 H21 0.9800
C50 C51 1.389(10)
C50 C55 1.422(10)
C51 C52 1.378(10)
C51 H22 0.9500
C52 C53 1.388(10)
C52 C56 1.543(11)
C53 C54 1.404(11)
C53 H23 0.9500
C54 C55 1.362(11)
C54 C60 1.556(11)
C55 H24 0.9500
C56 C58 1.433(13)
C56 C57 1.509(14)
C56 C59 1.534(14)
C57 H25 0.9800
C57 H26 0.9800
C57 H27 0.9800
C58 H28 0.9800
C58 H29 0.9800
C58 H30 0.9800
C59 H31 0.9800
C59 H32 0.9800
C59 H33 0.9800
C60 C63 1.402(13)
C60 C61 1.525(17)
C60 C62 1.545(16)
C61 H34 0.9800
C61 H35 0.9800
C61 H36 0.9800
C62 H37 0.9800
C62 H38 0.9800
C62 H39 0.9800
C63 H40 0.9800
C63 H41 0.9800
C63 H42 0.9800
C64 C69 1.403(10)
C64 C65 1.407(10)
C65 C66 1.367(11)
C65 H43 0.9500
C66 C67 1.359(11)
C66 C70 1.572(13)
C67 C68 1.375(11)
C67 H44 0.9500
C68 C69 1.360(11)
C68 C74 1.544(11)
C69 H45 0.9500
C70 C223 1.50(3)
C70 C72 1.52(2)
C70 C224 1.53(4)
C70 C222 1.55(2)
C70 C71 1.56(2)
C70 C73 1.61(4)
C71 H46 0.9800
C71 H47 0.9800
C71 H48 0.9800
C72 H49 0.9800
C72 H50 0.9800
C72 H51 0.9800
C73 H52 0.9800
C73 H53 0.9800
C73 H54 0.9800
C74 C76 1.491(13)
C74 C75 1.519(12)
C74 C77 1.549(15)
C75 H55 0.9800
C75 H56 0.9800
C75 H57 0.9800
C76 H58 0.9800
C76 H59 0.9800
C76 H60 0.9800
C77 H61 0.9800
C77 H62 0.9800
C77 H63 0.9800
C78 C83 1.365(11)
C78 C79 1.416(11)
C79 C80 1.382(10)
C79 H64 0.9500
C80 C81 1.423(12)
C80 C84 1.468(12)
C81 C82 1.428(13)
C81 H65 0.9500
C82 C83 1.387(11)
C82 C88 1.511(13)
C83 H66 0.9500
C84 C86 1.537(17)
C84 C85 1.556(14)
C84 C87 1.582(17)
C85 H67 0.9800
C85 H68 0.9800
C85 H69 0.9800
C86 H70 0.9800
C86 H71 0.9800
C86 H72 0.9800
C87 H73 0.9800
C87 H74 0.9800
C87 H75 0.9800
C88 C91 1.477(14)
C88 C90 1.571(15)
C88 C89 1.606(15)
C89 H76 0.9800
C89 H77 0.9800
C89 H78 0.9800
C90 H79 0.9800
C90 H80 0.9800
C90 H81 0.9800
C91 H82 0.9800
C91 H83 0.9800
C91 H84 0.9800
C92 C93 1.416(11)
C92 C97 1.429(11)
C93 C94 1.390(11)
C93 H85 0.9500
C94 C95 1.392(12)
C94 C98 1.529(12)
C95 C96 1.405(11)
C95 H86 0.9500
C96 C97 1.378(10)
C96 C102 1.540(11)
C97 H87 0.9500
C98 C99 1.496(14)
C98 C101 1.539(15)
C98 C100 1.552(14)
C99 H88 0.9800
C99 H89 0.9800
C99 H90 0.9800
C100 H91 0.9800
C100 H92 0.9800
C100 H93 0.9800
C101 H94 0.9800
C101 H95 0.9800
C101 H96 0.9800
C102 C104 1.505(12)
C102 C105 1.534(12)
C102 C103 1.554(12)
C103 H97 0.9800
C103 H98 0.9800
C103 H99 0.9800
C104 H100 0.9800
C104 H101 0.9800
C104 H102 0.9800
C105 H103 0.9800
C105 H104 0.9800
C105 H105 0.9800
C106 C107 1.414(12)
C106 C114 1.419(12)
C106 C110 1.422(11)
C107 C108 1.387(12)
C107 C117 1.458(13)
C108 C109 1.367(12)
C108 C120 1.493(12)
C109 C110 1.353(10)
C109 C123 1.508(12)
C110 C111 1.479(12)
C111 C125 1.345(12)
C111 C112 1.448(12)
C112 C136 1.440(18)
C112 C113 1.441(12)
C112 S11 1.732(7)
C113 C114 1.361(13)
C113 C127 1.463(13)
C113 S16 1.863(13)
C114 C115 1.434(12)
C115 C137 1.481(18)
C115 C116 1.490(13)
C115 S12 1.734(8)
C116 C117 1.366(13)
C116 C129 1.452(12)
C116 S17 1.853(12)
C117 C118 1.372(12)
C118 C138 1.533(16)
C118 C119 1.545(13)
C118 S13 1.726(8)
C119 C120 1.378(13)
C119 C131 1.409(12)
C119 S18 1.830(13)
C120 C121 1.328(11)
C121 C139 1.521(16)
C121 C122 1.535(13)
C121 S14 1.730(8)
C122 C123 1.334(13)
C122 C133 1.422(12)
C122 S19 1.846(12)
C123 C124 1.412(12)
C124 C125 1.437(12)
C124 C140 1.545(16)
C124 S15 1.725(8)
C125 C135 1.465(12)
C125 S20 1.859(12)
S11 C126 1.714(10)
C126 C136 1.321(19)
C126 C127 1.322(13)
C126 C141 1.482(11)
C126 S16 1.952(12)
S12 C128 1.751(10)
C128 C129 1.290(12)
C128 C137 1.349(18)
C128 C155 1.476(11)
C128 S17 1.963(12)
S13 C130 1.751(10)
C130 C131 1.322(13)
C130 C138 1.428(18)
C130 C169 1.470(11)
C130 S18 1.958(13)
S14 C132 1.737(9)
C132 C133 1.305(12)
C132 C139 1.392(17)
C132 C183 1.483(10)
C132 S19 1.909(12)
S15 C134 1.743(9)
C134 C135 1.346(13)
C134 C140 1.351(17)
C134 C197 1.476(10)
C134 S20 1.887(14)
C141 C142 1.343(12)
C141 C146 1.467(13)
C142 C143 1.439(12)
C142 H106 0.9500
C143 C144 1.370(12)
C143 C147 1.538(14)
C144 C145 1.454(13)
C144 H107 0.9500
C145 C146 1.351(13)
C145 C151 1.559(15)
C146 H108 0.9500
C147 C149 1.473(17)
C147 C148 1.556(13)
C147 C150 1.594(15)
C148 H109 0.9800
C148 H110 0.9800
C148 H111 0.9800
C149 H112 0.9800
C149 H113 0.9800
C149 H114 0.9800
C150 H115 0.9800
C150 H116 0.9800
C150 H117 0.9800
C151 C154 1.437(17)
C151 C153 1.454(16)
C151 C152 1.569(18)
C152 H118 0.9800
C152 H119 0.9800
C152 H120 0.9800
C153 H121 0.9800
C153 H122 0.9800
C153 H123 0.9800
C154 H124 0.9800
C154 H125 0.9800
C154 H126 0.9800
C155 C160 1.369(13)
C155 C156 1.405(13)
C156 C157 1.381(13)
C156 H127 0.9500
C157 C158 1.429(14)
C157 C161 1.578(16)
C158 C159 1.383(14)
C158 H128 0.9500
C159 C160 1.375(13)
C159 C165 1.590(15)
C160 H129 0.9500
C161 C164 1.472(17)
C161 C162 1.512(18)
C161 C163 1.554(19)
C162 H130 0.9800
C162 H131 0.9800
C162 H132 0.9800
C163 H133 0.9800
C163 H134 0.9800
C163 H135 0.9800
C164 H136 0.9800
C164 H137 0.9800
C164 H138 0.9800
C165 C168 1.414(18)
C165 C167 1.526(18)
C165 C166 1.588(17)
C166 H139 0.9800
C166 H140 0.9800
C166 H141 0.9800
C167 H142 0.9800
C167 H143 0.9800
C167 H144 0.9800
C168 H241 0.9800
C168 H242 0.9800
C168 H243 0.9800
C169 C174 1.385(12)
C169 C170 1.416(12)
C170 C171 1.407(13)
C170 H148 0.9500
C171 C172 1.403(13)
C171 C175 1.491(14)
C172 C173 1.415(13)
C172 H149 0.9500
C173 C174 1.408(13)
C173 C179 1.492(16)
C174 H150 0.9500
C175 C178 1.505(15)
C175 C176 1.511(17)
C175 C177 1.584(17)
C176 H151 0.9800
C176 H152 0.9800
C176 H153 0.9800
C177 H154 0.9800
C177 H155 0.9800
C177 H156 0.9800
C178 H157 0.9800
C178 H158 0.9800
C178 H159 0.9800
C179 C182 1.34(2)
C179 C181 1.39(2)
C179 C180 1.56(2)
C180 H160 0.9800
C180 H161 0.9800
C180 H162 0.9800
C181 H163 0.9800
C181 H164 0.9800
C181 H165 0.9800
C182 H244 0.9800
C182 H245 0.9800
C182 H246 0.9800
C183 C184 1.357(12)
C183 C188 1.435(12)
C184 C185 1.397(11)
C184 H169 0.9500
C185 C186 1.415(12)
C185 C189 1.502(12)
C186 C187 1.425(12)
C186 H170 0.9500
C187 C188 1.414(12)
C187 C193 1.462(13)
C188 H171 0.9500
C189 C190 1.458(15)
C189 C191 1.524(14)
C189 C192 1.575(14)
C190 H172 0.9800
C190 H173 0.9800
C190 H174 0.9800
C191 H175 0.9800
C191 H176 0.9800
C191 H177 0.9800
C192 H178 0.9800
C192 H179 0.9800
C192 H180 0.9800
C193 C195 1.453(17)
C193 C194 1.506(15)
C193 C196 1.520(14)
C194 H181 0.9800
C194 H182 0.9800
C194 H183 0.9800
C195 H238 0.9800
C195 H239 0.9800
C195 H240 0.9800
C196 H187 0.9800
C196 H188 0.9800
C196 H189 0.9800
C197 C198 1.371(12)
C197 C202 1.404(13)
C198 C199 1.476(13)
C198 H190 0.9500
C199 C200 1.406(13)
C199 C203 1.483(13)
C200 C201 1.389(12)
C200 H191 0.9500
C201 C202 1.391(13)
C201 C207 1.544(14)
C202 H192 0.9500
C203 C206 1.498(16)
C203 C204 1.517(14)
C203 C205 1.583(17)
C204 H193 0.9800
C204 H194 0.9800
C204 H195 0.9800
C205 H196 0.9800
C205 H197 0.9800
C205 H198 0.9800
C206 H199 0.9800
C206 H200 0.9800
C206 H201 0.9800
C207 C209 1.453(14)
C207 C208 1.544(16)
C207 C210 1.581(15)
C208 H202 0.9800
C208 H203 0.9800
C208 H204 0.9800
C209 H205 0.9800
C209 H206 0.9800
C209 H207 0.9800
C210 H208 0.9800
C210 H209 0.9800
C210 H210 0.9800
C211 C212 1.371(14)
C211 C216 1.404(15)
C211 H220 0.9500
C212 C213 1.389(15)
C212 H221 0.9500
C213 C214 1.372(15)
C213 H222 0.9500
C214 C215 1.385(14)
C214 H223 0.9500
C215 C216 1.352(15)
C215 H224 0.9500
C216 H225 0.9500
C217 C218 1.505(15)
C217 H226 0.9800
C217 H227 0.9800
C217 H228 0.9800
C218 C219 1.445(16)
C218 H229 0.9900
C218 H230 0.9900
C219 C220 1.530(15)
C219 H231 0.9900
C219 H232 0.9900
C220 C221 1.514(16)
C220 H233 0.9900
C220 H234 0.9900
C221 H235 0.9800
C221 H236 0.9800
C221 H237 0.9800
C222 H211 0.9800
C222 H212 0.9800
C222 H213 0.9800
C223 H214 0.9800
C223 H215 0.9800
C223 H216 0.9800
C224 H217 0.9800
C224 H218 0.9800
C224 H219 0.9800

loop_
_geom_torsion_atom_site_label_1
_geom_torsion_atom_site_label_2
_geom_torsion_atom_site_label_3
_geom_torsion_atom_site_label_4
_geom_torsion
C5 C1 C2 C12 -159.5(7)
C9 C1 C2 C12 0.0(12)
C5 C1 C2 C3 0.3(8)
C9 C1 C2 C3 159.8(7)
C12 C2 C3 C15 2.7(11)
C1 C2 C3 C15 -157.9(7)
C12 C2 C3 C4 160.0(7)
C1 C2 C3 C4 -0.7(8)
C15 C3 C4 C18 0.3(12)
C2 C3 C4 C18 -157.1(7)
C15 C3 C4 C5 158.2(7)
C2 C3 C4 C5 0.8(8)
C9 C1 C5 C6 -1.3(12)
C2 C1 C5 C6 157.5(7)
C9 C1 C5 C4 -158.6(7)
C2 C1 C5 C4 0.2(8)
C18 C4 C5 C6 0.3(12)
C3 C4 C5 C6 -158.1(7)
C18 C4 C5 C1 157.8(7)
C3 C4 C5 C1 -0.6(8)
C1 C5 C6 C20 -163.6(7)
C4 C5 C6 C20 -9.7(11)
C1 C5 C6 C7 7.3(11)
C4 C5 C6 C7 161.2(7)
C5 C6 C7 C21 177.9(11)
C20 C6 C7 C21 -13.1(17)
C5 C6 C7 C8 -5.2(11)
C20 C6 C7 C8 163.9(8)
C5 C6 C7 S6 177.8(6)
C20 C6 C7 S6 -13.2(11)
C21 C7 C8 C9 174.9(9)
C6 C7 C8 C9 -3.0(13)
S6 C7 C8 C9 173.4(7)
C6 C7 C8 C31 -178.6(9)
S6 C7 C8 C31 -2.2(11)
C21 C7 C8 S1 1.2(10)
C6 C7 C8 S1 -176.6(6)
C5 C1 C9 C10 167.2(7)
C2 C1 C9 C10 11.1(10)
C5 C1 C9 C8 -6.6(11)
C2 C1 C9 C8 -162.8(7)
C7 C8 C9 C1 8.5(11)
C31 C8 C9 C1 -178.8(14)
S1 C8 C9 C1 -177.8(5)
C7 C8 C9 C10 -163.6(9)
C31 C8 C9 C10 9(2)
S1 C8 C9 C10 10.1(13)
C1 C9 C10 C11 -10.1(11)
C8 C9 C10 C11 161.9(9)
C1 C9 C10 C23 173.0(10)
C8 C9 C10 C23 -15.0(17)
C1 C9 C10 S7 171.3(6)
C8 C9 C10 S7 -16.7(12)
C9 C10 C11 C32 -179.8(12)
S7 C10 C11 C32 -1.4(13)
C9 C10 C11 C12 -1.3(12)
C23 C10 C11 C12 176.5(8)
S7 C10 C11 C12 177.0(6)
C9 C10 C11 S2 -175.3(6)
C23 C10 C11 S2 2.5(10)
C1 C2 C12 C13 163.1(7)
C3 C2 C12 C13 6.2(11)
C1 C2 C12 C11 -11.2(10)
C3 C2 C12 C11 -168.0(7)
C32 C11 C12 C2 -170.8(17)
C10 C11 C12 C2 11.6(11)
S2 C11 C12 C2 -174.5(6)
C32 C11 C12 C13 16(2)
C10 C11 C12 C13 -161.4(8)
S2 C11 C12 C13 12.5(12)
C2 C12 C13 C14 -6.6(11)
C11 C12 C13 C14 166.2(8)
C2 C12 C13 C25 179.5(12)
C11 C12 C13 C25 -7.8(18)
C2 C12 C13 S8 175.4(6)
C11 C12 C13 S8 -11.9(12)
C12 C13 C14 C33 -179.5(13)
S8 C13 C14 C33 -1.7(14)
C12 C13 C14 C15 -1.5(11)
C25 C13 C14 C15 174.0(9)
S8 C13 C14 C15 176.2(6)
C12 C13 C14 S3 -174.3(6)
C25 C13 C14 S3 1.2(11)
C4 C3 C15 C16 8.2(10)
C2 C3 C15 C16 162.1(6)
C4 C3 C15 C14 -164.2(7)
C2 C3 C15 C14 -10.3(10)
C33 C14 C15 C3 -173.3(18)
C13 C14 C15 C3 9.7(10)
S3 C14 C15 C3 -177.6(6)
C33 C14 C15 C16 16(2)
C13 C14 C15 C16 -160.7(8)
S3 C14 C15 C16 12.1(11)
C3 C15 C16 C17 -8.9(10)
C14 C15 C16 C17 161.4(8)
C3 C15 C16 C27 -177.2(14)
C14 C15 C16 C27 -6.9(18)
C3 C15 C16 S9 177.4(6)
C14 C15 C16 S9 -12.3(11)
C15 C16 C17 C34 178.0(12)
S9 C16 C17 C34 -8.8(13)
C27 C16 C17 C18 172.7(11)
C15 C16 C17 C18 1.4(12)
S9 C16 C17 C18 174.5(7)
C27 C16 C17 S4 -1.7(12)
C15 C16 C17 S4 -173.1(6)
C3 C4 C18 C19 165.0(7)
C5 C4 C18 C19 10.4(11)
C3 C4 C18 C17 -7.9(11)
C5 C4 C18 C17 -162.5(7)
C16 C17 C18 C4 6.9(11)
C34 C17 C18 C4 -168.1(17)
S4 C17 C18 C4 -178.6(6)
C16 C17 C18 C19 -164.2(8)
C34 C17 C18 C19 21(2)
S4 C17 C18 C19 10.3(12)
C4 C18 C19 C29 176.1(11)
C17 C18 C19 C29 -13.0(18)
C4 C18 C19 C20 -11.5(11)
C17 C18 C19 C20 159.5(8)
C4 C18 C19 S10 176.9(6)
C17 C18 C19 S10 -12.1(12)
C29 C19 C20 C6 177.2(9)
C18 C19 C20 C6 2.4(12)
S10 C19 C20 C6 173.1(6)
C18 C19 C20 C35 -174.7(12)
S10 C19 C20 C35 -3.9(13)
C29 C19 C20 S5 -0.4(10)
C18 C19 C20 S5 -175.2(6)
C5 C6 C20 C19 8.3(11)
C7 C6 C20 C19 -160.7(8)
C5 C6 C20 C35 -176.1(17)
C7 C6 C20 C35 15(2)
C5 C6 C20 S5 -174.0(6)
C7 C6 C20 S5 16.9(12)
C8 C7 C21 C22 -0.1(14)
C6 C7 C21 C22 177.2(10)
C7 C21 C22 C36 178.6(9)
C7 C21 C22 S1 -1.0(14)
C7 C8 S1 C22 -1.5(7)
C9 C8 S1 C22 -175.6(7)
C21 C22 S1 C8 1.3(8)
C36 C22 S1 C8 -178.4(6)
C11 C10 C23 C24 1.7(14)
C9 C10 C23 C24 179.0(10)
C10 C23 C24 C50 175.0(8)
C10 C23 C24 S2 -4.9(14)
C10 C11 S2 C24 -4.1(7)
C12 C11 S2 C24 -178.3(7)
C23 C24 S2 C11 4.7(8)
C50 C24 S2 C11 -175.2(6)
C12 C13 C25 C26 176.4(10)
C14 C13 C25 C26 1.8(16)
C13 C25 C26 C64 176.9(9)
C13 C25 C26 S3 -4.0(17)
C13 C14 S3 C26 -2.8(7)
C15 C14 S3 C26 -175.9(6)
C25 C26 S3 C14 3.6(10)
C64 C26 S3 C14 -177.1(6)
C17 C16 C27 C28 4(2)
C15 C16 C27 C28 174.0(11)
C16 C27 C28 C78 177.7(10)
C16 C27 C28 S4 -4(2)
C16 C17 S4 C28 -0.4(7)
C18 C17 S4 C28 -175.0(6)
C27 C28 S4 C17 2.5(11)
C78 C28 S4 C17 -179.4(6)
C18 C19 C29 C30 172.4(10)
C20 C19 C29 C30 -1.0(15)
C19 C29 C30 C92 179.3(9)
C19 C29 C30 S5 1.9(15)
C19 C20 S5 C30 1.1(7)
C6 C20 S5 C30 -176.5(7)
C29 C30 S5 C20 -1.5(8)
C92 C30 S5 C20 -179.4(6)
C8 C7 S6 C22 1.8(8)
C6 C7 S6 C22 178.4(6)
C36 C22 C31 C8 -179.3(10)
S6 C22 C31 C8 -1(2)
C7 C8 C31 C22 1.7(18)
C9 C8 C31 C22 -172.2(12)
C11 C10 S7 C24 0.3(8)
C9 C10 S7 C24 178.8(6)
C50 C24 C32 C11 -176.8(12)
S7 C24 C32 C11 -3(2)
C10 C11 C32 C24 2(2)
C12 C11 C32 C24 -175.4(11)
C12 C13 S8 C26 176.3(6)
C14 C13 S8 C26 -1.6(8)
C33 C26 S8 C13 4.6(13)
C64 C26 S8 C13 178.3(6)
C64 C26 C33 C14 179.7(13)
S8 C26 C33 C14 -8(3)
C13 C14 C33 C26 6(2)
C15 C14 C33 C26 -171.4(11)
C17 C16 S9 C28 0.2(8)
C15 C16 S9 C28 173.9(6)
C34 C28 S9 C16 9.3(13)
C78 C28 S9 C16 179.4(6)
C78 C28 C34 C17 173.5(11)
S9 C28 C34 C17 -19(2)
C16 C17 C34 C28 17(2)
C18 C17 C34 C28 -166.8(11)
C35 C30 S10 C19 -3.5(13)
C92 C30 S10 C19 177.8(6)
C18 C19 S10 C30 175.9(6)
C20 C19 S10 C30 4.5(7)
C92 C30 C35 C20 -179.1(10)
S10 C30 C35 C20 3(2)
C19 C20 C35 C30 1(2)
C6 C20 C35 C30 -175.5(11)
C31 C22 C36 C37 174.8(14)
C21 C22 C36 C37 -1.9(14)
S1 C22 C36 C37 177.7(6)
S6 C22 C36 C37 -3.6(9)
C31 C22 C36 C41 -0.9(17)
C21 C22 C36 C41 -177.5(10)
S1 C22 C36 C41 2.1(9)
S6 C22 C36 C41 -179.3(6)
C41 C36 C37 C38 0.3(11)
C22 C36 C37 C38 -175.3(7)
C36 C37 C38 C39 -1.0(11)
C36 C37 C38 C42 -178.6(7)
C37 C38 C39 C40 1.5(11)
C42 C38 C39 C40 179.2(7)
C38 C39 C40 C41 -1.3(11)
C38 C39 C40 C46 179.0(7)
C39 C40 C41 C36 0.5(11)
C46 C40 C41 C36 -179.8(7)
C37 C36 C41 C40 0.0(11)
C22 C36 C41 C40 175.7(7)
C37 C38 C42 C44 -130.6(8)
C39 C38 C42 C44 51.8(9)
C37 C38 C42 C45 -11.7(11)
C39 C38 C42 C45 170.7(7)
C37 C38 C42 C43 106.1(9)
C39 C38 C42 C43 -71.5(10)
C39 C40 C46 C49 -56.5(10)
C41 C40 C46 C49 123.7(8)
C39 C40 C46 C47 62.0(9)
C41 C40 C46 C47 -117.8(8)
C39 C40 C46 C48 -175.9(8)
C41 C40 C46 C48 4.4(11)
C23 C24 C50 C51 -3.4(15)
C32 C24 C50 C51 170.0(15)
S2 C24 C50 C51 176.4(6)
S7 C24 C50 C51 -3.8(10)
C23 C24 C50 C55 179.5(11)
C32 C24 C50 C55 -7.0(18)
S2 C24 C50 C55 -0.6(9)
S7 C24 C50 C55 179.2(6)
C55 C50 C51 C52 -0.1(11)
C24 C50 C51 C52 -177.2(7)
C50 C51 C52 C53 0.3(11)
C50 C51 C52 C56 -178.7(7)
C51 C52 C53 C54 1.5(11)
C56 C52 C53 C54 -179.5(7)
C52 C53 C54 C55 -3.5(12)
C52 C53 C54 C60 179.2(8)
C53 C54 C55 C50 3.7(11)
C60 C54 C55 C50 -178.9(7)
C51 C50 C55 C54 -2.0(11)
C24 C50 C55 C54 175.2(7)
C51 C52 C56 C58 -46.3(12)
C53 C52 C56 C58 134.7(10)
C51 C52 C56 C57 66.8(11)
C53 C52 C56 C57 -112.2(10)
C51 C52 C56 C59 178.7(9)
C53 C52 C56 C59 -0.3(12)
C55 C54 C60 C63 -65.5(13)
C53 C54 C60 C63 111.8(12)
C55 C54 C60 C61 170.9(10)
C53 C54 C60 C61 -11.8(13)
C55 C54 C60 C62 55.7(12)
C53 C54 C60 C62 -127.0(11)
C25 C26 C64 C69 174.9(12)
C33 C26 C64 C69 -11.2(19)
S3 C26 C64 C69 -4.2(10)
S8 C26 C64 C69 176.6(6)
C25 C26 C64 C65 -8.0(16)
C33 C26 C64 C65 165.9(17)
S3 C26 C64 C65 172.9(6)
S8 C26 C64 C65 -6.2(10)
C69 C64 C65 C66 1.5(12)
C26 C64 C65 C66 -175.8(8)
C64 C65 C66 C67 -0.7(13)
C64 C65 C66 C70 -179.8(9)
C65 C66 C67 C68 -0.1(13)
C70 C66 C67 C68 179.0(9)
C66 C67 C68 C69 -0.1(13)
C66 C67 C68 C74 176.8(8)
C67 C68 C69 C64 1.0(12)
C74 C68 C69 C64 -175.8(7)
C65 C64 C69 C68 -1.6(11)
C26 C64 C69 C68 175.6(7)
C67 C66 C70 C223 61(2)
C65 C66 C70 C223 -120.3(18)
C67 C66 C70 C72 123.0(14)
C65 C66 C70 C72 -58.0(16)
C67 C66 C70 C224 -177(2)
C65 C66 C70 C224 2(2)
C67 C66 C70 C222 -7(2)
C65 C66 C70 C222 172.4(18)
C67 C66 C70 C71 -120.4(14)
C65 C66 C70 C71 58.7(16)
C67 C66 C70 C73 -60(2)
C65 C66 C70 C73 119(2)
C69 C68 C74 C76 117.4(10)
C67 C68 C74 C76 -59.3(11)
C69 C68 C74 C75 -123.8(9)
C67 C68 C74 C75 59.6(11)
C69 C68 C74 C77 -1.6(12)
C67 C68 C74 C77 -178.2(8)
C27 C28 C78 C83 -174.3(15)
C34 C28 C78 C83 -4.8(19)
S4 C28 C78 C83 8.1(10)
S9 C28 C78 C83 -171.9(7)
C27 C28 C78 C79 1.0(18)
C34 C28 C78 C79 170.4(17)
S4 C28 C78 C79 -176.6(6)
S9 C28 C78 C79 3.4(10)
C83 C78 C79 C80 1.5(12)
C28 C78 C79 C80 -173.9(7)
C78 C79 C80 C81 -2.1(12)
C78 C79 C80 C84 178.0(8)
C79 C80 C81 C82 1.3(13)
C84 C80 C81 C82 -178.8(8)
C80 C81 C82 C83 0.2(13)
C80 C81 C82 C88 175.3(9)
C79 C78 C83 C82 0.2(12)
C28 C78 C83 C82 175.5(8)
C81 C82 C83 C78 -0.9(13)
C88 C82 C83 C78 -176.1(8)
C79 C80 C84 C86 -113.0(13)
C81 C80 C84 C86 67.0(15)
C79 C80 C84 C85 0.0(13)
C81 C80 C84 C85 -179.9(9)
C79 C80 C84 C87 117.8(13)
C81 C80 C84 C87 -62.1(14)
C83 C82 C88 C91 -8.1(14)
C81 C82 C88 C91 177.1(10)
C83 C82 C88 C90 -131.3(9)
C81 C82 C88 C90 54.0(12)
C83 C82 C88 C89 109.6(10)
C81 C82 C88 C89 -65.2(12)
C29 C30 C92 C93 8.7(15)
C35 C30 C92 C93 -174.0(16)
S5 C30 C92 C93 -174.0(6)
S10 C30 C92 C93 4.3(9)
C29 C30 C92 C97 -171.0(11)
C35 C30 C92 C97 6.3(19)
S5 C30 C92 C97 6.3(10)
S10 C30 C92 C97 -175.3(6)
C97 C92 C93 C94 0.3(11)
C30 C92 C93 C94 -179.3(7)
C92 C93 C94 C95 -0.2(12)
C92 C93 C94 C98 177.8(8)
C93 C94 C95 C96 0.1(13)
C98 C94 C95 C96 -177.9(8)
C94 C95 C96 C97 -0.1(12)
C94 C95 C96 C102 179.4(8)
C95 C96 C97 C92 0.2(11)
C102 C96 C97 C92 -179.3(7)
C93 C92 C97 C96 -0.4(11)
C30 C92 C97 C96 179.3(7)
C93 C94 C98 C99 7.2(13)
C95 C94 C98 C99 -174.9(9)
C93 C94 C98 C101 128.5(10)
C95 C94 C98 C101 -53.6(12)
C93 C94 C98 C100 -111.7(10)
C95 C94 C98 C100 66.3(12)
C97 C96 C102 C104 -124.9(8)
C95 C96 C102 C104 55.6(10)
C97 C96 C102 C105 -3.1(11)
C95 C96 C102 C105 177.4(8)
C97 C96 C102 C103 115.5(9)
C95 C96 C102 C103 -64.1(10)
C114 C106 C107 C108 -158.0(7)
C110 C106 C107 C108 -1.3(9)
C114 C106 C107 C117 -0.8(12)
C110 C106 C107 C117 155.9(8)
C106 C107 C108 C109 1.9(9)
C117 C107 C108 C109 -155.6(8)
C106 C107 C108 C120 155.8(8)
C117 C107 C108 C120 -1.7(13)
C107 C108 C109 C110 -1.9(9)
C120 C108 C109 C110 -157.0(7)
C107 C108 C109 C123 157.1(8)
C120 C108 C109 C123 1.9(13)
C108 C109 C110 C106 1.0(9)
C123 C109 C110 C106 -159.5(7)
C108 C109 C110 C111 155.6(8)
C123 C109 C110 C111 -4.9(12)
C107 C106 C110 C109 0.2(8)
C114 C106 C110 C109 155.4(8)
C107 C106 C110 C111 -157.3(7)
C114 C106 C110 C111 -2.0(12)
C109 C110 C111 C125 9.7(12)
C106 C110 C111 C125 161.7(7)
C109 C110 C111 C112 -161.9(7)
C106 C110 C111 C112 -9.9(10)
C125 C111 C112 C136 13(3)
C110 C111 C112 C136 -179(2)
C125 C111 C112 C113 -155.2(10)
C110 C111 C112 C113 13.3(10)
C125 C111 C112 S11 12.4(14)
C110 C111 C112 S11 -179.1(5)
C136 C112 C113 C114 -177.4(17)
C111 C112 C113 C114 -5.0(12)
S11 C112 C113 C114 -173.5(7)
C111 C112 C113 C127 171.3(8)
S11 C112 C113 C127 2.8(8)
C136 C112 C113 S16 -7.2(16)
C111 C112 C113 S16 165.2(8)
C112 C113 C114 C106 -7.2(12)
C127 C113 C114 C106 177.6(9)
S16 C113 C114 C106 -179.1(7)
C112 C113 C114 C115 161.4(8)
C127 C113 C114 C115 -13.9(16)
S16 C113 C114 C115 -10.6(12)
C107 C106 C114 C113 162.3(8)
C110 C106 C114 C113 10.7(12)
C107 C106 C114 C115 -8.4(11)
C110 C106 C114 C115 -160.0(7)
C113 C114 C115 C137 21(3)
C106 C114 C115 C137 -171(3)
C113 C114 C115 C116 -157.9(9)
C106 C114 C115 C116 10.4(11)
C113 C114 C115 S12 12.2(14)
C106 C114 C115 S12 -179.5(6)
C114 C115 C116 C117 -3.5(13)
C137 C115 C116 C117 177.2(18)
S12 C115 C116 C117 -174.9(7)
C114 C115 C116 C129 173.6(8)
S12 C115 C116 C129 2.3(9)
C114 C115 C116 S17 167.1(8)
C137 C115 C116 S17 -12.2(19)
C129 C116 C117 C118 -15.7(19)
C115 C116 C117 C118 160.5(9)
S17 C116 C117 C118 -12.0(14)
C129 C116 C117 C107 178.2(10)
C115 C116 C117 C107 -5.6(13)
S17 C116 C117 C107 -178.1(7)
C108 C107 C117 C116 161.9(8)
C106 C107 C117 C116 7.9(12)
C108 C107 C117 C118 -7.0(12)
C106 C107 C117 C118 -161.0(8)
C116 C117 C118 C138 12(4)
C107 C117 C118 C138 178(4)
C116 C117 C118 C119 -157.4(10)
C107 C117 C118 C119 8.7(12)
C116 C117 C118 S13 14.6(16)
C107 C117 C118 S13 -179.3(6)
C117 C118 C119 C120 -2.0(13)
C138 C118 C119 C120 -175(3)
S13 C118 C119 C120 -175.3(8)
C117 C118 C119 C131 176.0(10)
S13 C118 C119 C131 2.7(10)
C117 C118 C119 S18 169.5(9)
C138 C118 C119 S18 -4(3)
C131 C119 C120 C121 -19(2)
C118 C119 C120 C121 158.8(10)
S18 C119 C120 C121 -14.6(15)
C131 C119 C120 C108 176.1(11)
C118 C119 C120 C108 -6.4(12)
S18 C119 C120 C108 -179.8(7)
C109 C108 C120 C121 -10.3(12)
C107 C108 C120 C121 -160.8(9)
C109 C108 C120 C119 158.7(8)
C107 C108 C120 C119 8.3(12)
C119 C120 C121 C139 22(3)
C108 C120 C121 C139 -173(2)
C119 C120 C121 C122 -154.5(11)
C108 C120 C121 C122 10.6(12)
C119 C120 C121 S14 17.6(16)
C108 C120 C121 S14 -177.3(6)
C120 C121 C122 C123 -2.0(13)
C139 C121 C122 C123 -179.9(16)
S14 C121 C122 C123 -175.2(8)
C120 C121 C122 C133 174.6(9)
S14 C121 C122 C133 1.4(8)
C120 C121 C122 S19 171.5(9)
C139 C121 C122 S19 -6.3(15)
C133 C122 C123 C124 -17.9(19)
C121 C122 C123 C124 157.6(10)
S19 C122 C123 C124 -17.1(15)
C133 C122 C123 C109 177.7(9)
C121 C122 C123 C109 -6.8(11)
S19 C122 C123 C109 178.5(7)
C110 C109 C123 C122 164.2(8)
C108 C109 C123 C122 6.8(12)
C110 C109 C123 C124 -4.7(10)
C108 C109 C123 C124 -162.0(8)
C122 C123 C124 C125 -155.0(11)
C109 C123 C124 C125 9.5(11)
C122 C123 C124 C140 27(2)
C109 C123 C124 C140 -168.7(17)
C122 C123 C124 S15 12.8(15)
C109 C123 C124 S15 177.3(5)
C112 C111 C125 C124 164.1(9)
C110 C111 C125 C124 -4.7(11)
C112 C111 C125 C135 -12.0(17)
C110 C111 C125 C135 179.2(9)
C112 C111 C125 S20 -9.8(14)
C110 C111 C125 S20 -178.6(6)
C123 C124 C125 C111 -4.9(13)
C140 C124 C125 C111 173.9(14)
S15 C124 C125 C111 -173.3(8)
C123 C124 C125 C135 172.0(9)
S15 C124 C125 C135 3.6(8)
C123 C124 C125 S20 167.8(8)
C140 C124 C125 S20 -13.4(13)
C113 C112 S11 C126 -0.6(6)
C111 C112 S11 C126 -169.0(7)
C112 S11 C126 C127 -2.2(8)
C112 S11 C126 C141 177.7(7)
C141 C126 C127 C113 -175.4(9)
S11 C126 C127 C113 4.6(12)
C114 C113 C127 C126 171.3(10)
C112 C113 C127 C126 -4.7(11)
C114 C115 S12 C128 -169.4(7)
C116 C115 S12 C128 1.4(7)
C115 S12 C128 C129 -5.3(9)
C115 S12 C128 C155 174.3(7)
C155 C128 C129 C116 -171.0(10)
S12 C128 C129 C116 8.4(14)
C117 C116 C129 C128 169.7(11)
C115 C116 C129 C128 -7.1(14)
C117 C118 S13 C130 -171.8(8)
C119 C118 S13 C130 1.2(7)
C118 S13 C130 C131 -5.1(10)
C118 S13 C130 C169 172.7(8)
C169 C130 C131 C119 -168.9(11)
S13 C130 C131 C119 8.4(16)
C120 C119 C131 C130 170.4(11)
C118 C119 C131 C130 -7.4(16)
C120 C121 S14 C132 -173.2(8)
C122 C121 S14 C132 0.1(6)
C121 S14 C132 C133 -1.7(8)
C121 S14 C132 C183 174.8(7)
C183 C132 C133 C122 -172.4(10)
S14 C132 C133 C122 3.4(13)
C123 C122 C133 C132 172.8(11)
C121 C122 C133 C132 -3.3(12)
C123 C124 S15 C134 -170.8(7)
C125 C124 S15 C134 -1.5(6)
C124 S15 C134 C135 -1.2(8)
C124 S15 C134 C197 176.6(7)
C197 C134 C135 C125 -173.5(10)
S15 C134 C135 C125 3.8(12)
C111 C125 C135 C134 171.8(10)
C124 C125 C135 C134 -4.8(12)
C141 C126 C136 C112 173.5(16)
S16 C126 C136 C112 -6(4)
C113 C112 C136 C126 8(3)
C111 C112 C136 C126 -162.1(17)
C114 C113 S16 C126 176.2(7)
C112 C113 S16 C126 4.5(9)
C155 C128 C137 C115 164.6(18)
S17 C128 C137 C115 -20(4)
C114 C115 C137 C128 -159.8(16)
C116 C115 C137 C128 19(3)
C117 C116 S17 C128 175.7(7)
C115 C116 S17 C128 3.8(9)
C169 C130 C138 C118 171(2)
S18 C130 C138 C118 0(6)
C117 C118 C138 C130 -169.4(17)
C119 C118 C138 C130 2(5)
C120 C119 S18 C130 176.2(7)
C118 C119 S18 C130 3.6(10)
C183 C132 C139 C121 169.4(15)
S19 C132 C139 C121 -10(3)
C120 C121 C139 C132 -167.5(15)
C122 C121 C139 C132 10(3)
C123 C122 S19 C132 176.2(7)
C121 C122 S19 C132 2.0(9)
C197 C134 C140 C124 164.5(12)
S20 C134 C140 C124 -26(2)
C123 C124 C140 C134 -157.7(13)
C125 C124 C140 C134 24(2)
C111 C125 S20 C134 175.8(7)
C124 C125 S20 C134 2.2(9)
C140 C134 S20 C125 12.8(15)
C197 C134 S20 C125 -176.5(8)
C136 C126 C141 C142 12(3)
C127 C126 C141 C142 -162.9(11)
S11 C126 C141 C142 17.2(13)
S16 C126 C141 C142 -168.4(9)
C136 C126 C141 C146 -161(2)
C127 C126 C141 C146 23.2(16)
S11 C126 C141 C146 -156.7(7)
S16 C126 C141 C146 17.7(11)
C146 C141 C142 C143 -0.7(15)
C126 C141 C142 C143 -174.6(9)
C141 C142 C143 C144 -1.3(15)
C141 C142 C143 C147 176.2(9)
C142 C143 C144 C145 1.5(15)
C147 C143 C144 C145 -175.8(10)
C143 C144 C145 C146 0.3(16)
C143 C144 C145 C151 -178.1(10)
C144 C145 C146 C141 -2.5(16)
C151 C145 C146 C141 176.0(10)
C142 C141 C146 C145 2.8(15)
C126 C141 C146 C145 177.2(9)
C144 C143 C147 C149 121.2(13)
C142 C143 C147 C149 -56.1(13)
C144 C143 C147 C148 -121.7(11)
C142 C143 C147 C148 61.0(13)
C144 C143 C147 C150 -7.7(15)
C142 C143 C147 C150 175.0(10)
C146 C145 C151 C154 10.8(17)
C144 C145 C151 C154 -170.8(12)
C146 C145 C151 C153 -110.1(13)
C144 C145 C151 C153 68.3(14)
C146 C145 C151 C152 131.4(12)
C144 C145 C151 C152 -50.2(14)
C129 C128 C155 C160 17.2(18)
C137 C128 C155 C160 -172(3)
S12 C128 C155 C160 -162.1(8)
S17 C128 C155 C160 11.9(13)
C129 C128 C155 C156 -161.1(12)
C137 C128 C155 C156 9(3)
S12 C128 C155 C156 19.6(13)
S17 C128 C155 C156 -166.4(9)
C160 C155 C156 C157 2.2(16)
C128 C155 C156 C157 -179.5(10)
C155 C156 C157 C158 -2.2(17)
C155 C156 C157 C161 178.5(11)
C156 C157 C158 C159 1.3(19)
C161 C157 C158 C159 -179.4(12)
C157 C158 C159 C160 -0.4(18)
C157 C158 C159 C165 -177.6(12)
C156 C155 C160 C159 -1.3(16)
C128 C155 C160 C159 -179.7(10)
C158 C159 C160 C155 0.4(18)
C165 C159 C160 C155 177.8(11)
C156 C157 C161 C164 -159.4(13)
C158 C157 C161 C164 21.3(19)
C156 C157 C161 C162 -33.6(17)
C158 C157 C161 C162 147.1(13)
C156 C157 C161 C163 78.2(16)
C158 C157 C161 C163 -101.1(15)
C160 C159 C165 C168 8.6(19)
C158 C159 C165 C168 -174.2(15)
C160 C159 C165 C167 -106.9(13)
C158 C159 C165 C167 70.3(16)
C160 C159 C165 C166 141.3(12)
C158 C159 C165 C166 -41.4(17)
C131 C130 C169 C174 6.0(18)
C138 C130 C169 C174 -170(3)
S13 C130 C169 C174 -171.1(8)
S18 C130 C169 C174 1.7(13)
C131 C130 C169 C170 -175.3(12)
C138 C130 C169 C170 9(4)
S13 C130 C169 C170 7.6(13)
S18 C130 C169 C170 -179.6(8)
C174 C169 C170 C171 5.1(15)
C130 C169 C170 C171 -173.7(10)
C169 C170 C171 C172 -4.7(16)
C169 C170 C171 C175 178.9(10)
C170 C171 C172 C173 1.0(16)
C175 C171 C172 C173 177.2(10)
C171 C172 C173 C174 2.1(15)
C171 C172 C173 C179 177.9(10)
C170 C169 C174 C173 -1.7(15)
C130 C169 C174 C173 177.1(9)
C172 C173 C174 C169 -1.8(15)
C179 C173 C174 C169 -177.8(10)
C172 C171 C175 C178 17.5(17)
C170 C171 C175 C178 -166.3(12)
C172 C171 C175 C176 146.4(12)
C170 C171 C175 C176 -37.5(16)
C172 C171 C175 C177 -104.5(13)
C170 C171 C175 C177 71.6(14)
C174 C173 C179 C182 -45.9(19)
C172 C173 C179 C182 138.5(16)
C174 C173 C179 C181 89.5(17)
C172 C173 C179 C181 -86.1(18)
C174 C173 C179 C180 -152.5(13)
C172 C173 C179 C180 31.9(18)
C133 C132 C183 C184 169.8(11)
C139 C132 C183 C184 -11(3)
S14 C132 C183 C184 -5.6(13)
S19 C132 C183 C184 168.7(8)
C133 C132 C183 C188 -7.7(16)
C139 C132 C183 C188 172(2)
S14 C132 C183 C188 176.9(7)
S19 C132 C183 C188 -8.8(11)
C188 C183 C184 C185 -0.2(14)
C132 C183 C184 C185 -177.7(8)
C183 C184 C185 C186 0.9(13)
C183 C184 C185 C189 -176.1(9)
C184 C185 C186 C187 -0.5(13)
C189 C185 C186 C187 176.3(9)
C185 C186 C187 C188 -0.6(14)
C185 C186 C187 C193 -179.4(9)
C186 C187 C188 C183 1.4(13)
C193 C187 C188 C183 -179.8(9)
C184 C183 C188 C187 -1.1(14)
C132 C183 C188 C187 176.6(8)
C184 C185 C189 C190 -48.2(14)
C186 C185 C189 C190 135.2(12)
C184 C185 C189 C191 78.2(11)
C186 C185 C189 C191 -98.4(11)
C184 C185 C189 C192 -166.5(9)
C186 C185 C189 C192 16.8(14)
C188 C187 C193 C195 55.2(14)
C186 C187 C193 C195 -126.1(13)
C188 C187 C193 C194 -60.4(13)
C186 C187 C193 C194 118.4(11)
C188 C187 C193 C196 -177.6(10)
C186 C187 C193 C196 1.1(15)
C135 C134 C197 C198 -169.4(11)
C140 C134 C197 C198 -4(2)
S15 C134 C197 C198 13.4(12)
S20 C134 C197 C198 -172.8(8)
C135 C134 C197 C202 11.3(17)
C140 C134 C197 C202 176.8(18)
S15 C134 C197 C202 -165.9(7)
S20 C134 C197 C202 7.9(12)
C202 C197 C198 C199 3.3(15)
C134 C197 C198 C199 -176.0(9)
C197 C198 C199 C200 -1.5(14)
C197 C198 C199 C203 179.5(9)
C198 C199 C200 C201 -2.5(14)
C203 C199 C200 C201 176.4(10)
C199 C200 C201 C202 4.3(15)
C199 C200 C201 C207 179.6(10)
C200 C201 C202 C197 -2.2(15)
C207 C201 C202 C197 -177.7(9)
C198 C197 C202 C201 -1.4(15)
C134 C197 C202 C201 178.0(9)
C200 C199 C203 C206 -91.4(15)
C198 C199 C203 C206 87.4(13)
C200 C199 C203 C204 149.7(12)
C198 C199 C203 C204 -31.5(14)
C200 C199 C203 C205 31.9(15)
C198 C199 C203 C205 -149.4(11)
C200 C201 C207 C209 151.2(12)
C202 C201 C207 C209 -33.6(15)
C200 C201 C207 C208 -85.7(12)
C202 C201 C207 C208 89.5(12)
C200 C201 C207 C210 30.1(14)
C202 C201 C207 C210 -154.7(10)
C216 C211 C212 C213 -1(3)
C211 C212 C213 C214 -2(3)
C212 C213 C214 C215 -2(3)
C213 C214 C215 C216 9(3)
C214 C215 C216 C211 -12(3)
C212 C211 C216 C215 8(3)
C217 C218 C219 C220 178.3(19)
C218 C219 C220 C221 -174(2)
